data_7158093
loop_
_publ_author_name
'Pang, Zhi'
'Qi, Ting'
'Li, Baolin'

_publ_section_title
;
 Assembly and optical properties of 1D helical bundles induced by
 triphenylamine, side chains and solvents in crystals.
;
_journal_issue 25
_journal_name_full 'Organic &amp; biomolecular chemistry'
_journal_page_first 5555
_journal_page_last 5562
_journal_paper_doi 10.1039/d1ob00389e
_journal_volume 19
_journal_year 2021
_chemical_formula_moiety 'C104 H101 N13 O14, 0.579(C H4 O)'
_chemical_formula_sum 'C104.58 H103.32 N13 O14.58'
_chemical_formula_weight 1775.55
_space_group_crystal_system monoclinic
_space_group_IT_number 14
_space_group_name_Hall '-P 2yn'
_space_group_name_H-M_alt 'P 1 21/n 1'
_atom_sites_solution_hydrogens mixed
_atom_sites_solution_primary dual
_audit_creation_date 2021-03-02
_audit_creation_method
;
Olex2 1.3
(compiled 2020.11.12 svn.r5f609507 for OlexSys, GUI svn.r6272)
;
_audit_update_record
;
2021-05-06 deposited with the CCDC.	2021-05-24 downloaded from the CCDC.
;
_cell_angle_alpha 90
_cell_angle_beta 95.4050(10)
_cell_angle_gamma 90
_cell_formula_units_Z 4
_cell_length_a 10.36860(10)
_cell_length_b 31.9891(3)
_cell_length_c 31.1143(2)
_cell_measurement_reflns_used 64912
_cell_measurement_temperature 170.00(15)
_cell_measurement_theta_max 74.1100
_cell_measurement_theta_min 3.1000
_cell_volume 10274.17(15)
_computing_cell_refinement 'CrysAlisPro 1.171.40.67a (Rigaku OD, 2019)'
_computing_data_collection 'CrysAlisPro 1.171.40.67a (Rigaku OD, 2019)'
_computing_data_reduction 'CrysAlisPro 1.171.40.67a (Rigaku OD, 2019)'
_computing_molecular_graphics 'Olex2 1.3 (Dolomanov et al., 2009)'
_computing_publication_material 'Olex2 1.3 (Dolomanov et al., 2009)'
_computing_structure_refinement 'SHELXL 2018/3 (Sheldrick, 2015)'
_computing_structure_solution 'SHELXT 2018/2 (Sheldrick, 2018)'
_diffrn_ambient_environment N~2~
_diffrn_ambient_temperature 170.00(15)
_diffrn_detector 'Hybrid Pixel Array Detector'
_diffrn_detector_area_resol_mean 10.0000
_diffrn_detector_type HyPix
_diffrn_measured_fraction_theta_full 0.999
_diffrn_measured_fraction_theta_max 0.969
_diffrn_measurement_details
;
List of Runs (angles in degrees, time in seconds):

  # Type    Start    End  Width  t~exp~   \w     \q     \k     \f   Frames
#--------------------------------------------------------------------------
  1  \w     -6.00  20.00   0.50    1.00    --  -47.07  15.00-144.00   52
  2  \w    -58.00 -33.00   0.50    1.00    --  -47.07 -67.00-102.45   50
  3  \w    -60.00 -32.00   0.50    1.00    --  -47.07 -57.00 -30.00   56
  4  \w    -23.00   3.00   0.50    1.00    --  -47.07  19.00   0.00   52
  5  \w    -51.00 -26.00   0.50    4.50    --  -99.00 125.00-120.00   50
  6  \w    -54.00 -26.00   0.50    4.50    --  -99.00 125.00 -60.00   56
  7  \w   -111.00 -64.00   0.50    4.50    --  -99.00 125.00-120.00   94
  8  \w   -111.00 -67.00   0.50    4.50    --  -99.00 125.00 -60.00   88
  9  \w   -120.00 -48.00   0.50    1.00    --  -47.07 -15.00  45.00  144
 10  \w    -26.00  -1.00   0.50    1.00    --   47.07 -15.00  45.00   50
 11  \w     36.00 103.00   0.50    1.00    --   47.07  19.00 -30.00  134
 12  \w     53.00  78.00   0.50    1.00    --   47.07  15.00-144.00   50
 13  \w     44.00  72.00   0.50    1.00    --   47.07  38.00 -90.00   56
 14  \w     32.00  59.00   0.50    1.00    --   47.07  57.00 -90.00   54
 15  \w     25.00  53.00   0.50    1.00    --   47.07  77.00 -30.00   56
 16  \w     34.00  76.00   0.50    1.00    --   47.07  57.00   0.00   84
 17  \w     27.00  95.00   0.50    1.00    --   47.07  77.00   0.00  136
 18  \w     27.00  90.00   0.50    1.00    --   47.07  77.00 -90.00  126
 19  \w     98.00 130.00   0.50    4.50    --  103.25  15.00-144.00   64
 20  \w     64.00 106.00   0.50    4.50    --  103.25 -94.00 -60.00   84
 21  \w     43.00  99.00   0.50    4.50    --  103.25 -94.00  30.00  112
 22  \w     31.00  72.00   0.50    4.50    --  103.25 -61.00 -90.00   82
 23  \w     35.00  61.00   0.50    4.50    --  103.25 -61.00 -30.00   52
 24  \w     33.00  72.00   0.50    4.50    --  103.25 -61.00 -60.00   78
 25  \w     33.00  75.00   0.50    4.50    --  103.25 -61.00-120.00   84
 26  \w     31.00  71.00   0.50    4.50    --  103.25 -61.00-180.00   80
 27  \w    -26.00  47.00   0.50    1.00    --   47.07 -38.00 -60.00  146
 28  \w     31.00  74.00   0.50    4.50    --  103.25 -61.00 120.00   86
 29  \w   -115.00 -74.00   0.50    1.00    --  -47.07-125.00-150.00   82
 30  \w   -103.00 -77.00   0.50    4.50    --  -99.00 -74.00 -68.40   52
 31  \w   -106.00 -80.00   0.50    4.50    --  -99.00 -69.00 -45.71   52
 32  \w   -104.00 -78.00   0.50    4.50    --  -99.00 -72.00 -38.73   52
 33  \w   -107.00 -81.00   0.50    4.50    --  -99.00 -64.00 -34.26   52
 34  \w   -105.00 -78.00   0.50    4.50    --  -99.00 -72.00 -57.94   54
 35  \w   -104.00 -78.00   0.50    4.50    --  -99.00 -75.00  -5.07   52
 36  \w   -102.00 -76.00   0.50    4.50    --  -99.00 -77.00  30.00   52
 37  \w   -103.00 -77.00   0.50    4.50    --  -99.00 -75.00   5.00   52
 38  \w   -104.00 -79.00   0.50    4.50    --  -99.00 -71.00  32.39   50
 39  \w   -110.00 -82.00   0.50    4.50    --  -99.00 -61.00   0.00   56
 40  \w   -101.00 -76.00   0.50    4.50    --  -99.00 -77.00 -30.00   50
 41  \w   -102.00 -76.00   0.50    4.50    --  -99.00 -78.00   4.45   52
 42  \w   -105.00 -79.00   0.50    4.50    --  -99.00 -75.00  47.18   52
 43  \w   -103.00 -77.00   0.50    4.50    --  -99.00 -75.00  50.13   52
 44  \w   -105.00 -79.00   0.50    4.50    --  -99.00 -69.00   2.06   52
 45  \w   -102.00 -76.00   0.50    4.50    --  -99.00 -76.00 -60.47   52
 46  \w   -107.00 -77.00   0.50    4.50    --  -99.00 -75.00 -73.03   60
 47  \w   -105.00 -79.00   0.50    4.50    --  -99.00 -69.00 -30.78   52
 48  \w   -103.00 -77.00   0.50    4.50    --  -99.00 -75.00  31.39   52
 49  \w   -103.00 -77.00   0.50    4.50    --  -99.00 -77.00   0.00   52
 50  \w   -106.00 -80.00   0.50    4.50    --  -99.00 -67.00  30.73   52
 51  \w   -101.00 -76.00   0.50    4.50    --  -99.00 -78.00 -20.78   50
 52  \w   -103.00 -77.00   0.50    4.50    --  -99.00 -75.00 -68.90   52
 53  \w   -101.00 -75.00   0.50    4.50    --  -99.00 -79.00 -45.15   52
 54  \w   -104.00 -77.00   0.50    4.50    --  -99.00 -76.00 -42.72   54
 55  \w   -105.00 -79.00   0.50    4.50    --  -99.00 -69.00 -67.86   52
 56  \w   -101.00 -75.00   0.50    4.50    --  -99.00 -79.00 -79.41   52
 57  \w   -101.00 -75.00   0.50    4.50    --  -99.00 -80.00 -91.63   52
 58  \w   -116.00 -77.00   0.50    4.50    --  -99.00 -75.00 -76.59   78
 59  \w   -103.00 -78.00   0.50    4.50    --  -99.00 -73.00 -16.54   50
 60  \w   -109.00 -82.00   0.50    4.50    --  -99.00 -61.00 -60.00   54
 61  \w   -110.00 -82.00   0.50    4.50    --  -99.00 -61.00 -10.13   56
 62  \w   -110.00 -84.00   0.50    4.50    --  -99.00 -57.00 -53.48   52
 63  \w   -113.00 -79.00   0.50    4.50    --  -99.00 -71.00 -86.75   68
 64  \w   -114.00 -88.00   0.50    4.50    --  -99.00 -45.00  17.08   52
 65  \w   -127.00 -86.00   0.50    4.50    --  -99.00 -15.00  45.00   82
 66  \w   -155.00-110.00   0.50    4.50    --  -99.00 -71.00  32.39   90
 67  \w   -166.00-141.00   0.50    4.50    --  -99.00 -75.00  -5.07   50
 68  \w   -158.00 -76.00   0.50    4.50    --  -99.00 -80.00  30.29  164
 69  \w   -167.00-122.00   0.50    4.50    --  -99.00 -62.00-117.73   90
 70  \w   -166.00 -75.00   0.50    4.50    --  -99.00 -79.00 -83.43  182
 71  \w   -168.00 -88.00   0.50    4.50    --  -99.00 -46.00 -42.27  160
 72  \w   -164.00-138.00   0.50    4.50    --  -99.00 -73.00 -16.54   52
 73  \w   -167.00-142.00   0.50    4.50    --  -99.00 -76.00 -60.47   50
 74  \w   -162.00-136.00   0.50    4.50    --  -99.00 -77.00 -30.00   52
 75  \w   -166.00-140.00   0.50    4.50    --  -99.00 -80.00 -91.63   52
 76  \w   -167.00 -86.00   0.50    4.50    --  -99.00 -53.00 -83.23  162
 77  \w   -168.00 -78.00   0.50    4.50    --  -99.00 -72.00  11.03  180
 78  \w   -161.00-136.00   0.50    4.50    --  -99.00 -78.00 -20.78   50
 79  \w   -167.00 -85.00   0.50    4.50    --  -99.00 -50.00 -12.45  164
;
_diffrn_measurement_device 'four-circle diffractometer'
_diffrn_measurement_device_type 'XtaLAB Synergy R, HyPix'
_diffrn_measurement_method '\w scans'
_diffrn_orient_matrix_type 'CrysAlisPro convention (1999,Acta A55,543-557)'
_diffrn_orient_matrix_UB_11 -0.0719404000
_diffrn_orient_matrix_UB_12 0.0063124000
_diffrn_orient_matrix_UB_13 -0.0451486000
_diffrn_orient_matrix_UB_21 -0.1303031000
_diffrn_orient_matrix_UB_22 -0.0073040000
_diffrn_orient_matrix_UB_23 0.0188125000
_diffrn_orient_matrix_UB_31 -0.0106903000
_diffrn_orient_matrix_UB_32 0.0471896000
_diffrn_orient_matrix_UB_33 0.0089984000
_diffrn_radiation_monochromator mirror
_diffrn_radiation_probe x-ray
_diffrn_radiation_type 'Cu K\a'
_diffrn_radiation_wavelength 1.54184
_diffrn_reflns_av_R_equivalents 0.0387
_diffrn_reflns_av_unetI/netI 0.0196
_diffrn_reflns_Laue_measured_fraction_full 0.999
_diffrn_reflns_Laue_measured_fraction_max 0.969
_diffrn_reflns_limit_h_max 12
_diffrn_reflns_limit_h_min -12
_diffrn_reflns_limit_k_max 39
_diffrn_reflns_limit_k_min -36
_diffrn_reflns_limit_l_max 38
_diffrn_reflns_limit_l_min -38
_diffrn_reflns_number 203504
_diffrn_reflns_point_group_measured_fraction_full 0.999
_diffrn_reflns_point_group_measured_fraction_max 0.969
_diffrn_reflns_theta_full 67.684
_diffrn_reflns_theta_max 75.569
_diffrn_reflns_theta_min 3.110
_diffrn_source 'Rotating-anode X-ray tube'
_diffrn_source_type 'PhotonJet R (Cu) X-ray Source'
_exptl_absorpt_coefficient_mu 0.629
_exptl_absorpt_correction_T_max 1.00000
_exptl_absorpt_correction_T_min 0.41184
_exptl_absorpt_correction_type multi-scan
_exptl_absorpt_process_details
;
CrysAlisPro 1.171.40.67a (Rigaku Oxford Diffraction, 2019)
Empirical absorption correction using spherical harmonics,
 implemented in SCALE3 ABSPACK scaling algorithm.
;
_exptl_crystal_colour yellow
_exptl_crystal_colour_primary yellow
_exptl_crystal_density_diffrn 1.148
_exptl_crystal_description plate
_exptl_crystal_F_000 3754
_exptl_crystal_size_max 0.28
_exptl_crystal_size_mid 0.15
_exptl_crystal_size_min 0.02
_refine_diff_density_max 1.325
_refine_diff_density_min -0.348
_refine_diff_density_rms 0.057
_refine_ls_extinction_method none
_refine_ls_goodness_of_fit_ref 1.040
_refine_ls_hydrogen_treatment constr
_refine_ls_matrix_type full
_refine_ls_number_parameters 1423
_refine_ls_number_reflns 20643
_refine_ls_number_restraints 342
_refine_ls_restrained_S_all 1.052
_refine_ls_R_factor_all 0.0970
_refine_ls_R_factor_gt 0.0862
_refine_ls_shift/su_max 0.000
_refine_ls_shift/su_mean 0.000
_refine_ls_structure_factor_coef Fsqd
_refine_ls_weighting_details 'w=1/[\s^2^(Fo^2^)+(0.1661P)^2^+4.6904P] where P=(Fo^2^+2Fc^2^)/3'
_refine_ls_weighting_scheme calc
_refine_ls_wR_factor_gt 0.2654
_refine_ls_wR_factor_ref 0.2779
_reflns_Friedel_coverage 0.000
_reflns_number_gt 16733
_reflns_number_total 20643
_reflns_threshold_expression 'I > 2\s(I)'
_cod_data_source_file d1ob00389e2.cif
_cod_data_source_block tx2226b_sq
_cod_depositor_comments 'Adding full bibliography for 7158091--7158093.cif.'
_cod_database_code 7158093
_shelx_shelxl_version_number 2018/3
_chemical_oxdiff_formula CHNO
_shelx_space_group_comment
;
The symmetry employed for this shelxl refinement is uniquely defined
by the following loop, which should always be used as a source of
symmetry information in preference to the above space-group names.
They are only intended as comments.
;
_reflns_odcompleteness_completeness 99.93
_reflns_odcompleteness_iscentric 1
_reflns_odcompleteness_theta 66.97
_olex2_refinement_description
;
1. Fixed Uiso
 At 1.2 times of:
  All C(H) groups, All C(H,H) groups, All N(H) groups, All N(H,H) groups
 At 1.5 times of:
  All C(H,H,H) groups, All O(H) groups
2. Restrained distances
 C99A-C76A
 1.51 with sigma of 0.01
 C80A-C79A = C82A-C80A = C81A-C80A = C1B-C1D = C1B-C1A = C1E-C1B
 1.54 with sigma of 0.01
 C75A-C70A = C74A-C75A = C77A-C76A = C78A-C77A = C74A-C78A = C73A-C74A = C72A-
 C73A = C71A-C72A = C71A-C70A
 1.39 with sigma of 0.01
 O2-C79 = O2-C79A = O13A-C1C
 1.43 with sigma of 0.01
 O13A-C99A
 1.34 with sigma of 0.01
 C1E-C1D
 2.5 with sigma of 0.02
 C1E-C1A
 2.5 with sigma of 0.02
 C1C-C99A
 2.4 with sigma of 0.01
 C79A-C82A
 2.5 with sigma of 0.01
3. Uiso/Uaniso restraints and constraints
O12A \\sim O13A \\sim N13A \\sim C1C \\sim H53 \\sim C70A \\sim C71A \\sim C72A
\\sim C73A \\sim C74A \\sim C75A \\sim C76A \\sim C77A \\sim C78A \\sim C99A:
within 1.7A with sigma of 0.02 and sigma for terminal atoms of 0.04 within 1.7A
O14A \\sim C1A \\sim C1B \\sim C1D \\sim C1E \\sim C101 \\sim C102 \\sim C103
\\sim C104 \\sim O14: within 1.7A with sigma of 0.02 and sigma for terminal
atoms of 0.04 within 1.7A
Uanis(C79) \\sim Ueq, Uanis(C80) \\sim Ueq, Uanis(C81) \\sim Ueq, Uanis(C82)
\\sim Ueq, Uanis(C79A) \\sim Ueq, Uanis(C80A) \\sim Ueq, Uanis(C81A) \\sim Ueq,
Uanis(C82A) \\sim Ueq, Uanis(C1E) \\sim Ueq, Uanis(C1B) \\sim Ueq, Uanis(C1D)
\\sim Ueq, Uanis(C1A) \\sim Ueq: with sigma of 0.01 and sigma for terminal
atoms of 0.02
Uanis(O13A) \\sim Ueq, Uanis(C77A) \\sim Ueq, Uanis(C99A) \\sim Ueq,
Uanis(C76A) \\sim Ueq, Uanis(O12A) \\sim Ueq, Uanis(C1C) \\sim Ueq, Uanis(C74A)
\\sim Ueq, Uanis(C75A) \\sim Ueq, Uanis(N13A) \\sim Ueq, Uanis(C78A) \\sim Ueq,
Uanis(C73A) \\sim Ueq, Uanis(C72A) \\sim Ueq, Uanis(C71A) \\sim Ueq: with sigma
of 0.01 and sigma for terminal atoms of 0.02
4. Others
 Sof(O12A)=Sof(O13A)=Sof(O14A)=Sof(H12A)=Sof(N13A)=Sof(C1A)=Sof(H1AA)=
 Sof(H1AB)=Sof(C1B)=Sof(H1B)=Sof(C1C)=Sof(H1CA)=Sof(H1CB)=Sof(H1CC)=Sof(C1D)=
 Sof(H1DA)=Sof(H1DB)=Sof(H1DC)=Sof(C1E)=Sof(H1EA)=Sof(H1EB)=Sof(H1EC)=Sof(C70A)=
 Sof(C71A)=Sof(H71A)=Sof(C72A)=Sof(H72A)=Sof(C73A)=Sof(H73A)=Sof(C74A)=
 Sof(C75A)=Sof(C76A)=Sof(C77A)=Sof(H77A)=Sof(C78A)=Sof(C99A)=1-FVAR(1)
 Sof(O12)=Sof(O13)=Sof(O14)=Sof(H12)=Sof(N13)=Sof(C70)=Sof(C71)=Sof(H71)=
 Sof(C72)=Sof(H72)=Sof(C73)=Sof(H73)=Sof(C74)=Sof(C75)=Sof(C76)=Sof(C77)=
 Sof(H77)=Sof(C78)=Sof(C99)=Sof(C100)=Sof(H10B)=Sof(H10C)=Sof(H10D)=Sof(C101)=
 Sof(H10E)=Sof(H10F)=Sof(C102)=Sof(H102)=Sof(C103)=Sof(H10G)=Sof(H10H)=
 Sof(H10I)=Sof(C104)=Sof(H10J)=Sof(H10K)=Sof(H10L)=Sof(O15)=Sof(H15A)=Sof(C105)=
 Sof(H10M)=Sof(H10N)=Sof(H10O)=FVAR(1)
 Sof(C79A)=Sof(H79C)=Sof(H79D)=Sof(C80A)=Sof(H80A)=Sof(C81A)=Sof(H81D)=
 Sof(H81E)=Sof(H81F)=Sof(C82A)=Sof(H82D)=Sof(H82E)=Sof(H82F)=1-FVAR(2)
 Sof(C79)=Sof(H79A)=Sof(H79B)=Sof(C80)=Sof(H80)=Sof(C81)=Sof(H81A)=Sof(H81B)=
 Sof(H81C)=Sof(C82)=Sof(H82A)=Sof(H82B)=Sof(H82C)=FVAR(2)
 Fixed Z: C1E(0.532)
5.a Riding coordinates:
 C1D(H1DA,H1DB,H1DC), C1E(H1EA,H1EB,H1EC), C82A(H82D,H82E,H82F)
5.b Ternary CH refined with riding coordinates:
 C1B(H1B), C80(H80), C80A(H80A), C84(H84), C88(H88), C92(H92), C96(H96),
 C102(H102)
5.c Secondary CH2 refined with riding coordinates:
 C1A(H1AA,H1AB), C79(H79A,H79B), C79A(H79C,H79D), C83(H83A,H83B), C87(H87A,
 H87B), C91(H91A,H91B), C95(H95A,H95B), C101(H10E,H10F)
5.d Aromatic/amide H refined with riding coordinates:
 N2(H2), N4(H4), N6(H6), N8(H8), N10(H10), N12(H12), N12(H12A), C2(H2A),
 C3(H3), C4(H4A), C5(H5), C6(H6A), C8(H8A), C9(H9), C10(H10A), C11(H11),
 C12(H12B), C14(H14), C15(H15), C17(H17), C18(H18), C21(H21), C22(H22),
 C23(H23), C27(H27), C31(H31), C32(H32), C33(H33), C37(H37), C41(H41), C42(H42),
  C43(H43), C47(H47), C51(H51), C52(H52), C53(H53), C57(H57), C61(H61),
 C62(H62), C63(H63), C66(H66), C71(H71), C71A(H71A), C72(H72), C72A(H72A),
 C73(H73), C73A(H73A), C77(H77), C77A(H77A)
5.e Idealised Me refined as rotating group:
 C1C(H1CA,H1CB,H1CC), C81(H81A,H81B,H81C), C81A(H81D,H81E,H81F), C82(H82A,H82B,
 H82C), C85(H85A,H85B,H85C), C86(H86A,H86B,H86C), C89(H89A,H89B,H89C), C90(H90A,
 H90B,H90C), C93(H93A,H93B,H93C), C94(H94A,H94B,H94C), C97(H97A,H97B,H97C),
 C98(H98A,H98B,H98C), C100(H10B,H10C,H10D), C103(H10G,H10H,H10I), C104(H10J,
 H10K,H10L), C105(H10M,H10N,H10O)
5.f Idealised tetrahedral OH refined as rotating group:
 O15(H15A)
;
_olex2_submission_special_instructions 'No special instructions were received'
_oxdiff_exptl_absorpt_empirical_details
;
Empirical correction (ABSPACK) includes:
- Absorption correction using spherical harmonics
- Frame scaling
;
_oxdiff_exptl_absorpt_empirical_full_max 1.598
_oxdiff_exptl_absorpt_empirical_full_min 0.528

loop_
_space_group_symop_operation_xyz
'x, y, z'
'-x+1/2, y+1/2, -z+1/2'
'-x, -y, -z'
'x-1/2, -y-1/2, z-1/2'

loop_
_atom_site_label
_atom_site_type_symbol
_atom_site_fract_x
_atom_site_fract_y
_atom_site_fract_z
_atom_site_U_iso_or_equiv
_atom_site_adp_type
_atom_site_occupancy
_atom_site_site_symmetry_order
_atom_site_calc_flag
_atom_site_refinement_flags_posn
_atom_site_refinement_flags_adp
_atom_site_refinement_flags_occupancy
_atom_site_disorder_assembly
_atom_site_disorder_group
O1 O 0.8987(2) 0.29321(7) 0.20854(7) 0.0792(6) Uani 1 1 d . . . . .
O2 O 0.8948(3) 0.10661(7) 0.36006(10) 0.0985(8) Uani 1 1 d D . . . .
O3 O 0.9085(3) 0.22973(8) 0.46649(7) 0.0911(7) Uani 1 1 d . . . . .
O4 O 0.7191(2) 0.46099(7) 0.45452(7) 0.0824(6) Uani 1 1 d . . . . .
O5 O 0.6487(2) 0.41306(6) 0.29434(6) 0.0677(5) Uani 1 1 d . . . . .
O6 O 0.5596(2) 0.19957(8) 0.18234(7) 0.0865(7) Uani 1 1 d . . . . .
O7 O 0.58549(19) 0.15964(6) 0.34318(6) 0.0651(5) Uani 1 1 d . . . . .
O8 O 0.5677(2) 0.27698(7) 0.55788(5) 0.0685(5) Uani 1 1 d . . . . .
O9 O 0.45214(18) 0.39331(6) 0.44524(5) 0.0586(4) Uani 1 1 d . . . . .
O10 O 0.2464(2) 0.39529(7) 0.20069(6) 0.0725(5) Uani 1 1 d . . . . .
O11 O 0.2369(2) 0.23815(7) 0.23870(6) 0.0714(5) Uani 1 1 d . . . . .
O12 O 0.1953(7) 0.2888(2) 0.45017(17) 0.0700(14) Uani 0.579(3) 1 d . . P A 1
O12A O 0.1944(8) 0.2804(3) 0.5010(2) 0.114(3) Uani 0.421(3) 1 d . U P A 2
O13 O 0.2250(4) 0.24328(17) 0.50523(11) 0.0795(11) Uani 0.579(3) 1 d . . P A 1
O13A O 0.1708(6) 0.3100(2) 0.4371(2) 0.0790(17) Uani 0.421(3) 1 d D U P A 2
O14 O 0.2718(5) 0.10315(15) 0.43927(15) 0.0884(12) Uani 0.579(3) 1 d . U P A 1
O14A O 0.2289(8) 0.1266(3) 0.4652(3) 0.115(2) Uani 0.421(3) 1 d . U P A 2
N1 N 0.9978(3) 0.47701(9) 0.28303(12) 0.0892(8) Uani 1 1 d . . . . .
N2 N 0.9166(2) 0.27638(7) 0.27945(7) 0.0593(5) Uani 1 1 d . . . . .
H2 H 0.923046 0.286908 0.304994 0.071 Uiso 1 1 calc R U . . .
N3 N 0.89482(18) 0.23626(7) 0.35346(7) 0.0554(5) Uani 1 1 d . . . . .
N4 N 0.8444(2) 0.28256(7) 0.42081(7) 0.0557(5) Uani 1 1 d . . . . .
H4 H 0.824992 0.287768 0.393859 0.067 Uiso 1 1 calc R U . . .
N5 N 0.74677(18) 0.35151(6) 0.38469(6) 0.0506(4) Uani 1 1 d . . . . .
N6 N 0.63379(19) 0.34287(7) 0.30518(6) 0.0524(4) Uani 1 1 d . . . . .
H6 H 0.637688 0.324838 0.325761 0.063 Uiso 1 1 calc R U . . .
N7 N 0.58647(17) 0.26122(7) 0.30014(6) 0.0498(4) Uani 1 1 d . . . . .
N8 N 0.55243(19) 0.22356(7) 0.37376(6) 0.0520(4) Uani 1 1 d . . . . .
H8 H 0.533710 0.248981 0.366687 0.062 Uiso 1 1 calc R U . . .
N9 N 0.50503(17) 0.28676(6) 0.42461(6) 0.0468(4) Uani 1 1 d . . . . .
N10 N 0.39755(19) 0.35306(6) 0.38541(6) 0.0510(4) Uani 1 1 d . . . . .
H10 H 0.384878 0.327310 0.378290 0.061 Uiso 1 1 calc R U . . .
N11 N 0.30609(18) 0.32161(6) 0.31025(6) 0.0500(4) Uani 1 1 d . . . . .
N12 N 0.2415(2) 0.24225(7) 0.31191(7) 0.0565(5) Uani 1 1 d . . . . .
H12 H 0.240479 0.259109 0.333406 0.068 Uiso 0.579(3) 1 calc R U P A 1
H12A H 0.239675 0.262007 0.330590 0.068 Uiso 0.421(3) 1 calc R U P A 2
N13 N 0.2306(8) 0.2243(3) 0.3937(3) 0.0544(16) Uani 0.579(3) 1 d . . P A 1
N13A N 0.2119(12) 0.2392(4) 0.3978(5) 0.065(3) Uani 0.421(3) 1 d . U P A 2
C1 C 0.9950(4) 0.50592(11) 0.24776(15) 0.0917(11) Uani 1 1 d . . . . .
C1A C 0.2378(15) 0.1257(5) 0.5110(5) 0.143(4) Uani 0.421(3) 1 d D U P A 2
H1AA H 0.169171 0.144216 0.518506 0.172 Uiso 0.421(3) 1 calc R U P A 2
H1AB H 0.318045 0.140262 0.519882 0.172 Uiso 0.421(3) 1 calc R U P A 2
C1B C 0.235(2) 0.0887(6) 0.5435(6) 0.256(8) Uani 0.421(3) 1 d D U P A 2
H1B H 0.264402 0.093784 0.573877 0.307 Uiso 0.421(3) 1 calc R U P A 2
C1C C 0.1579(8) 0.3493(3) 0.4583(3) 0.100(3) Uani 0.421(3) 1 d D U P A 2
H1CA H 0.068016 0.354550 0.461296 0.150 Uiso 0.421(3) 1 calc R U P A 2
H1CB H 0.191698 0.371150 0.441438 0.150 Uiso 0.421(3) 1 calc R U P A 2
H1CC H 0.205188 0.348481 0.486306 0.150 Uiso 0.421(3) 1 calc R U P A 2
C1D C 0.326(2) 0.0650(8) 0.5152(9) 0.224(8) Uani 0.421(3) 1 d D U P A 2
H1DA H 0.317384 0.060391 0.484572 0.336 Uiso 0.421(3) 1 d R U P A 2
H1DB H 0.335884 0.038641 0.529902 0.336 Uiso 0.421(3) 1 d R U P A 2
H1DC H 0.401144 0.082001 0.522892 0.336 Uiso 0.421(3) 1 d R U P A 2
C1E C 0.094(2) 0.0723(10) 0.532000 0.44(2) Uani 0.421(3) 1 d D U P A 2
H1EA H 0.037848 0.096123 0.529510 0.666 Uiso 0.421(3) 1 d R U P A 2
H1EB H 0.065278 0.053183 0.552890 0.666 Uiso 0.421(3) 1 d R U P A 2
H1EC H 0.092858 0.058553 0.504510 0.666 Uiso 0.421(3) 1 d R U P A 2
C2 C 1.0663(4) 0.49897(12) 0.21330(15) 0.0951(11) Uani 1 1 d . . . . .
H2A H 1.118529 0.475357 0.212953 0.114 Uiso 1 1 calc R U . . .
C3 C 1.0609(4) 0.52681(14) 0.17923(17) 0.1107(14) Uani 1 1 d . . . . .
H3 H 1.108228 0.521456 0.155888 0.133 Uiso 1 1 calc R U . . .
C4 C 0.9854(5) 0.56281(15) 0.1794(2) 0.131(2) Uani 1 1 d . . . . .
H4A H 0.981028 0.581502 0.156469 0.157 Uiso 1 1 calc R U . . .
C5 C 0.9169(5) 0.56995(14) 0.2150(2) 0.1233(18) Uani 1 1 d . . . . .
H5 H 0.869578 0.594514 0.216438 0.148 Uiso 1 1 calc R U . . .
C6 C 0.9178(4) 0.54166(14) 0.2477(2) 0.1162(16) Uani 1 1 d . . . . .
H6A H 0.866405 0.546196 0.270163 0.139 Uiso 1 1 calc R U . . .
C7 C 1.0347(4) 0.49262(12) 0.32527(16) 0.0957(12) Uani 1 1 d . . . . .
C8 C 1.1350(4) 0.52115(13) 0.33226(19) 0.1152(16) Uani 1 1 d . . . . .
H8A H 1.176114 0.530875 0.308904 0.138 Uiso 1 1 calc R U . . .
C9 C 1.1749(6) 0.53533(18) 0.3729(2) 0.150(2) Uani 1 1 d . . . . .
H9 H 1.242456 0.554513 0.376679 0.180 Uiso 1 1 calc R U . . .
C10 C 1.1165(8) 0.52159(19) 0.4085(2) 0.162(3) Uani 1 1 d . . . . .
H10A H 1.145455 0.530329 0.436215 0.194 Uiso 1 1 calc R U . . .
C11 C 1.0116(7) 0.49385(16) 0.40099(19) 0.140(2) Uani 1 1 d . . . . .
H11 H 0.967548 0.485013 0.424056 0.168 Uiso 1 1 calc R U . . .
C12 C 0.9735(5) 0.47974(13) 0.36049(17) 0.1115(15) Uani 1 1 d . . . . .
H12B H 0.904723 0.461028 0.356476 0.134 Uiso 1 1 calc R U . . .
C13 C 0.9749(3) 0.43446(9) 0.27573(12) 0.0742(8) Uani 1 1 d . . . . .
C14 C 0.9147(3) 0.42071(11) 0.23644(13) 0.0809(9) Uani 1 1 d . . . . .
H14 H 0.887041 0.440302 0.215476 0.097 Uiso 1 1 calc R U . . .
C15 C 0.8949(3) 0.37912(10) 0.22781(12) 0.0747(8) Uani 1 1 d . . . . .
H15 H 0.855966 0.370930 0.200985 0.090 Uiso 1 1 calc R U . . .
C16 C 0.9330(3) 0.34862(10) 0.25903(10) 0.0659(7) Uani 1 1 d . . . . .
C17 C 0.9908(3) 0.36192(9) 0.29841(11) 0.0688(7) Uani 1 1 d . . . . .
H17 H 1.014425 0.342262 0.319725 0.083 Uiso 1 1 calc R U . . .
C18 C 1.0143(3) 0.40367(10) 0.30692(12) 0.0775(8) Uani 1 1 d . . . . .
H18 H 1.056361 0.411661 0.333359 0.093 Uiso 1 1 calc R U . . .
C19 C 0.9144(3) 0.30428(9) 0.24641(10) 0.0638(6) Uani 1 1 d . . . . .
C20 C 0.9096(2) 0.23274(8) 0.27719(9) 0.0568(6) Uani 1 1 d . . . . .
C21 C 0.9136(3) 0.20914(10) 0.24046(10) 0.0680(7) Uani 1 1 d . . . . .
H21 H 0.918781 0.222135 0.213944 0.082 Uiso 1 1 calc R U . . .
C22 C 0.9098(3) 0.16533(10) 0.24304(11) 0.0732(8) Uani 1 1 d . . . . .
H22 H 0.912389 0.149948 0.217775 0.088 Uiso 1 1 calc R U . . .
C23 C 0.9025(3) 0.14461(10) 0.28029(12) 0.0722(8) Uani 1 1 d . . . . .
H23 H 0.899155 0.115556 0.280620 0.087 Uiso 1 1 calc R U . . .
C24 C 0.9000(2) 0.16767(9) 0.31904(10) 0.0627(6) Uani 1 1 d . . . . .
C25 C 0.9016(2) 0.21210(8) 0.31761(9) 0.0549(6) Uani 1 1 d . . . . .
C26 C 0.8969(3) 0.14883(10) 0.36005(12) 0.0739(8) Uani 1 1 d . . . . .
C27 C 0.8956(3) 0.17335(10) 0.39583(11) 0.0737(8) Uani 1 1 d . . . . .
H27 H 0.896781 0.161473 0.423143 0.088 Uiso 1 1 calc R U . . .
C28 C 0.8924(3) 0.21677(9) 0.39054(9) 0.0616(6) Uani 1 1 d . . . . .
C29 C 0.8832(3) 0.24358(9) 0.43004(9) 0.0648(7) Uani 1 1 d . . . . .
C30 C 0.8309(2) 0.31613(9) 0.44873(8) 0.0553(6) Uani 1 1 d . . . . .
C31 C 0.8622(3) 0.31567(10) 0.49291(8) 0.0666(7) Uani 1 1 d . . . . .
H31 H 0.890692 0.291156 0.506807 0.080 Uiso 1 1 calc R U . . .
C32 C 0.8507(3) 0.35234(12) 0.51636(9) 0.0742(8) Uani 1 1 d . . . . .
H32 H 0.872116 0.351828 0.546056 0.089 Uiso 1 1 calc R U . . .
C33 C 0.8095(3) 0.38859(11) 0.49761(9) 0.0727(8) Uani 1 1 d . . . . .
H33 H 0.804480 0.412516 0.514351 0.087 Uiso 1 1 calc R U . . .
C34 C 0.7740(3) 0.39042(9) 0.45253(8) 0.0601(6) Uani 1 1 d . . . . .
C35 C 0.7834(2) 0.35347(8) 0.42804(7) 0.0533(5) Uani 1 1 d . . . . .
C36 C 0.7040(2) 0.38600(8) 0.36543(8) 0.0523(5) Uani 1 1 d . . . . .
C37 C 0.6936(3) 0.42456(9) 0.38617(9) 0.0626(6) Uani 1 1 d . . . . .
H37 H 0.664710 0.448214 0.370771 0.075 Uiso 1 1 calc R U . . .
C38 C 0.7273(3) 0.42645(9) 0.42994(9) 0.0657(7) Uani 1 1 d . . . . .
C39 C 0.6593(2) 0.38238(8) 0.31774(8) 0.0545(5) Uani 1 1 d . . . . .
C40 C 0.6018(2) 0.32637(9) 0.26386(7) 0.0547(6) Uani 1 1 d . . . . .
C41 C 0.5896(3) 0.34980(10) 0.22637(8) 0.0643(7) Uani 1 1 d . . . . .
H41 H 0.596036 0.378793 0.227363 0.077 Uiso 1 1 calc R U . . .
C42 C 0.5671(3) 0.32864(12) 0.18649(9) 0.0739(8) Uani 1 1 d . . . . .
H42 H 0.557304 0.344372 0.161259 0.089 Uiso 1 1 calc R U . . .
C43 C 0.5594(3) 0.28681(12) 0.18340(9) 0.0731(8) Uani 1 1 d . . . . .
H43 H 0.548486 0.274071 0.156439 0.088 Uiso 1 1 calc R U . . .
C44 C 0.5678(2) 0.26221(10) 0.22140(8) 0.0613(7) Uani 1 1 d . . . . .
C45 C 0.5841(2) 0.28241(9) 0.26203(7) 0.0528(5) Uani 1 1 d . . . . .
C46 C 0.5738(2) 0.22043(8) 0.29820(8) 0.0524(5) Uani 1 1 d . . . . .
C47 C 0.5639(2) 0.19699(9) 0.25989(8) 0.0592(6) Uani 1 1 d . . . . .
H47 H 0.558156 0.167993 0.260573 0.071 Uiso 1 1 calc R U . . .
C48 C 0.5629(3) 0.21795(10) 0.22148(8) 0.0651(7) Uani 1 1 d . . . . .
C49 C 0.5710(2) 0.19753(8) 0.34043(8) 0.0531(5) Uani 1 1 d . . . . .
C50 C 0.5594(2) 0.21491(8) 0.41766(8) 0.0522(5) Uani 1 1 d . . . . .
C51 C 0.5865(3) 0.17646(9) 0.43609(9) 0.0664(7) Uani 1 1 d . . . . .
H51 H 0.595326 0.153155 0.418741 0.080 Uiso 1 1 calc R U . . .
C52 C 0.6007(3) 0.17256(10) 0.48132(10) 0.0754(8) Uani 1 1 d . . . . .
H52 H 0.618623 0.146390 0.493476 0.090 Uiso 1 1 calc R U . . .
C53 C 0.5891(3) 0.20597(10) 0.50789(9) 0.0709(7) Uani 1 1 d . . . . .
H53 H 0.601824 0.202685 0.537688 0.085 Uiso 1 1 calc R U . . .
C54 C 0.5577(2) 0.24551(8) 0.48989(8) 0.0556(6) Uani 1 1 d . . . . .
C55 C 0.5396(2) 0.25019(8) 0.44462(7) 0.0499(5) Uani 1 1 d . . . . .
C56 C 0.4897(2) 0.31968(7) 0.44939(7) 0.0472(5) Uani 1 1 d . . . . .
C57 C 0.5114(2) 0.31951(8) 0.49472(7) 0.0543(5) Uani 1 1 d . . . . .
H57 H 0.503365 0.343862 0.510576 0.065 Uiso 1 1 calc R U . . .
C58 C 0.5447(2) 0.28238(9) 0.51484(7) 0.0560(6) Uani 1 1 d . . . . .
C59 C 0.4456(2) 0.35944(8) 0.42699(7) 0.0497(5) Uani 1 1 d . . . . .
C60 C 0.3656(2) 0.38178(8) 0.35252(8) 0.0522(5) Uani 1 1 d . . . . .
C61 C 0.3752(3) 0.42437(8) 0.35649(9) 0.0601(6) Uani 1 1 d . . . . .
H61 H 0.394307 0.436530 0.383487 0.072 Uiso 1 1 calc R U . . .
C62 C 0.3559(3) 0.44949(9) 0.31942(10) 0.0682(7) Uani 1 1 d . . . . .
H62 H 0.365914 0.478287 0.322170 0.082 Uiso 1 1 calc R U . . .
C63 C 0.3229(3) 0.43288(9) 0.27948(9) 0.0658(7) Uani 1 1 d . . . . .
H63 H 0.312789 0.450232 0.255411 0.079 Uiso 1 1 calc R U . . .
C64 C 0.3043(2) 0.38970(9) 0.27476(8) 0.0568(6) Uani 1 1 d . . . . .
C65 C 0.2645(2) 0.36920(9) 0.23494(8) 0.0599(6) Uani 1 1 d . . . . .
C66 C 0.2471(2) 0.32737(9) 0.23372(8) 0.0587(6) Uani 1 1 d . . . . .
H66 H 0.221708 0.313893 0.207818 0.070 Uiso 1 1 calc R U . . .
C67 C 0.2683(2) 0.30458(8) 0.27236(7) 0.0519(5) Uani 1 1 d . . . . .
C68 C 0.3242(2) 0.36365(8) 0.31146(7) 0.0509(5) Uani 1 1 d . . . . .
C69 C 0.2473(2) 0.25814(9) 0.27214(8) 0.0558(6) Uani 1 1 d . . . . .
C70 C 0.2372(13) 0.2008(4) 0.3192(3) 0.0520(19) Uani 0.579(3) 1 d . . P A 1
C70A C 0.2373(16) 0.2013(4) 0.3330(3) 0.044(3) Uani 0.421(3) 1 d D U P A 2
C71 C 0.2438(9) 0.1684(3) 0.2925(2) 0.0601(16) Uani 0.579(3) 1 d . . P A 1
H71 H 0.246253 0.173556 0.263199 0.072 Uiso 0.579(3) 1 calc R U P A 1
C71A C 0.2373(13) 0.1649(3) 0.3091(3) 0.069(3) Uani 0.421(3) 1 d D U P A 2
H71A H 0.236750 0.165701 0.279182 0.082 Uiso 0.421(3) 1 calc R U P A 2
C72 C 0.2472(6) 0.12602(19) 0.3073(2) 0.0663(14) Uani 0.579(3) 1 d . . P A 1
H72 H 0.247002 0.104267 0.287479 0.080 Uiso 0.579(3) 1 calc R U P A 1
C72A C 0.2381(10) 0.1269(3) 0.3311(4) 0.078(3) Uani 0.421(3) 1 d D U P A 2
H72A H 0.241792 0.101959 0.315987 0.093 Uiso 0.421(3) 1 calc R U P A 2
C73 C 0.2509(7) 0.1172(2) 0.3510(2) 0.0666(16) Uani 0.579(3) 1 d . . P A 1
H73 H 0.255599 0.089594 0.360383 0.080 Uiso 0.579(3) 1 calc R U P A 1
C73A C 0.2333(10) 0.1262(4) 0.3753(4) 0.082(3) Uani 0.421(3) 1 d D U P A 2
H73A H 0.235859 0.100641 0.389486 0.098 Uiso 0.421(3) 1 calc R U P A 2
C74 C 0.2474(6) 0.1496(3) 0.3810(2) 0.0602(14) Uani 0.579(3) 1 d . . P A 1
C74A C 0.2248(8) 0.1628(3) 0.3991(3) 0.072(2) Uani 0.421(3) 1 d D U P A 2
C75 C 0.2387(10) 0.1912(3) 0.3652(3) 0.061(2) Uani 0.579(3) 1 d . . P A 1
C75A C 0.2250(13) 0.2008(4) 0.3772(4) 0.056(3) Uani 0.421(3) 1 d D U P A 2
C76 C 0.2317(5) 0.2157(2) 0.43498(19) 0.0590(13) Uani 0.579(3) 1 d . . P A 1
C76A C 0.2077(9) 0.2363(3) 0.4395(3) 0.070(2) Uani 0.421(3) 1 d D U P A 2
C77 C 0.2432(9) 0.1763(3) 0.4540(3) 0.068(2) Uani 0.579(3) 1 d . . P A 1
H77 H 0.243921 0.172626 0.483633 0.081 Uiso 0.579(3) 1 calc R U P A 1
C77A C 0.2108(9) 0.2014(3) 0.4656(3) 0.085(2) Uani 0.421(3) 1 d D U P A 2
H77A H 0.204430 0.202760 0.495134 0.102 Uiso 0.421(3) 1 calc R U P A 2
C78 C 0.2536(5) 0.1429(2) 0.4260(2) 0.0677(13) Uani 0.579(3) 1 d . . P A 1
C78A C 0.2241(17) 0.1637(5) 0.4437(4) 0.086(4) Uani 0.421(3) 1 d D U P A 2
C79 C 0.9071(9) 0.0875(2) 0.4018(2) 0.106(2) Uani 0.675(9) 1 d D U P B 1
H79A H 0.843099 0.098326 0.419688 0.127 Uiso 0.675(9) 1 calc R U P B 1
H79B H 0.992919 0.091916 0.416345 0.127 Uiso 0.675(9) 1 calc R U P B 1
C79A C 0.8298(14) 0.0846(5) 0.3937(5) 0.117(5) Uani 0.325(9) 1 d D U P B 2
H79C H 0.781346 0.061305 0.380401 0.140 Uiso 0.325(9) 1 calc R U P B 2
H79D H 0.768002 0.103598 0.404846 0.140 Uiso 0.325(9) 1 calc R U P B 2
C80 C 0.8827(14) 0.0395(3) 0.3914(4) 0.165(4) Uani 0.675(9) 1 d . U P B 1
H80 H 0.804102 0.033381 0.372339 0.198 Uiso 0.675(9) 1 calc R U P B 1
C80A C 0.9211(19) 0.0679(7) 0.4321(5) 0.171(9) Uani 0.325(9) 1 d D U P B 2
H80A H 0.980721 0.091416 0.437910 0.205 Uiso 0.325(9) 1 calc R U P B 2
C81 C 0.8849(19) 0.0206(4) 0.4391(5) 0.242(7) Uani 0.675(9) 1 d . U P B 1
H81A H 0.853308 0.041133 0.457994 0.363 Uiso 0.675(9) 1 calc R U P B 1
H81B H 0.972039 0.013045 0.449350 0.363 Uiso 0.675(9) 1 calc R U P B 1
H81C H 0.830686 -0.003788 0.438595 0.363 Uiso 0.675(9) 1 calc R U P B 1
C81A C 0.874(2) 0.0596(8) 0.4775(7) 0.185(10) Uani 0.325(9) 1 d D U P B 2
H81D H 0.785886 0.050002 0.474244 0.277 Uiso 0.325(9) 1 calc R U P B 2
H81E H 0.879122 0.085055 0.493993 0.277 Uiso 0.325(9) 1 calc R U P B 2
H81F H 0.927900 0.038751 0.492303 0.277 Uiso 0.325(9) 1 calc R U P B 2
C82 C 0.9993(15) 0.0281(3) 0.3749(5) 0.191(5) Uani 0.675(9) 1 d . U P B 1
H82A H 0.988932 0.029728 0.343907 0.286 Uiso 0.675(9) 1 calc R U P B 1
H82B H 1.021907 0.000077 0.383538 0.286 Uiso 0.675(9) 1 calc R U P B 1
H82C H 1.066891 0.046877 0.385836 0.286 Uiso 0.675(9) 1 calc R U P B 1
C82A C 1.010(2) 0.0347(6) 0.4141(9) 0.164(8) Uani 0.325(9) 1 d D U P B 2
H82D H 0.963295 0.020988 0.389992 0.245 Uiso 0.325(9) 1 d R U P B 2
H82E H 1.032585 0.014708 0.436522 0.245 Uiso 0.325(9) 1 d R U P B 2
H82F H 1.087595 0.046968 0.405032 0.245 Uiso 0.325(9) 1 d R U P B 2
C83 C 0.6500(5) 0.49643(11) 0.43461(13) 0.0978(12) Uani 1 1 d . . . . .
H83A H 0.564379 0.487891 0.422566 0.117 Uiso 1 1 calc R U . . .
H83B H 0.696442 0.507440 0.411436 0.117 Uiso 1 1 calc R U . . .
C84 C 0.6392(6) 0.52940(13) 0.46858(14) 0.1144(16) Uani 1 1 d . . . . .
H84 H 0.601960 0.516347 0.493085 0.137 Uiso 1 1 calc R U . . .
C85 C 0.7687(8) 0.54610(17) 0.48424(17) 0.155(3) Uani 1 1 d . . . . .
H85A H 0.828449 0.523356 0.489631 0.232 Uiso 1 1 calc R U . . .
H85B H 0.762601 0.561491 0.510458 0.232 Uiso 1 1 calc R U . . .
H85C H 0.798887 0.564267 0.462755 0.232 Uiso 1 1 calc R U . . .
C86 C 0.5466(9) 0.56354(18) 0.4507(2) 0.190(4) Uani 1 1 d . . . . .
H86A H 0.577165 0.575081 0.425025 0.285 Uiso 1 1 calc R U . . .
H86B H 0.542466 0.585193 0.471873 0.285 Uiso 1 1 calc R U . . .
H86C H 0.461867 0.551851 0.443879 0.285 Uiso 1 1 calc R U . . .
C87 C 0.5756(4) 0.15589(13) 0.17990(12) 0.0926(11) Uani 1 1 d . . . . .
H87A H 0.498891 0.141782 0.188128 0.111 Uiso 1 1 calc R U . . .
H87B H 0.649121 0.147116 0.199420 0.111 Uiso 1 1 calc R U . . .
C88 C 0.5982(5) 0.14470(18) 0.13351(17) 0.133(2) Uani 1 1 d . . . . .
H88 H 0.523535 0.153701 0.114055 0.159 Uiso 1 1 calc R U . . .
C89 C 0.7172(7) 0.1652(2) 0.1208(2) 0.170(3) Uani 1 1 d . . . . .
H89A H 0.708339 0.195014 0.122917 0.255 Uiso 1 1 calc R U . . .
H89B H 0.729640 0.157827 0.091541 0.255 Uiso 1 1 calc R U . . .
H89C H 0.790502 0.156142 0.139580 0.255 Uiso 1 1 calc R U . . .
C90 C 0.6124(12) 0.0995(2) 0.1307(3) 0.268(6) Uani 1 1 d . . . . .
H90A H 0.662877 0.089482 0.156014 0.402 Uiso 1 1 calc R U . . .
H90B H 0.655383 0.092703 0.105565 0.402 Uiso 1 1 calc R U . . .
H90C H 0.528441 0.086671 0.128535 0.402 Uiso 1 1 calc R U . . .
C91 C 0.5807(3) 0.31372(10) 0.58478(8) 0.0668(7) Uani 1 1 d . . . . .
H91A H 0.497318 0.327353 0.585404 0.080 Uiso 1 1 calc R U . . .
H91B H 0.640317 0.333323 0.573455 0.080 Uiso 1 1 calc R U . . .
C92 C 0.6316(4) 0.30007(12) 0.62992(9) 0.0777(8) Uani 1 1 d . . . . .
H92 H 0.564953 0.283174 0.642006 0.093 Uiso 1 1 calc R U . . .
C93 C 0.6541(5) 0.33941(14) 0.65727(10) 0.1035(13) Uani 1 1 d . . . . .
H93A H 0.729414 0.353759 0.649180 0.155 Uiso 1 1 calc R U . . .
H93B H 0.666905 0.331836 0.687224 0.155 Uiso 1 1 calc R U . . .
H93C H 0.579969 0.357412 0.652631 0.155 Uiso 1 1 calc R U . . .
C94 C 0.7529(4) 0.27420(15) 0.62983(11) 0.1021(12) Uani 1 1 d . . . . .
H94A H 0.732647 0.248046 0.615648 0.153 Uiso 1 1 calc R U . . .
H94B H 0.787904 0.269088 0.659030 0.153 Uiso 1 1 calc R U . . .
H94C H 0.815482 0.288981 0.614767 0.153 Uiso 1 1 calc R U . . .
C95 C 0.2063(4) 0.37686(11) 0.15929(9) 0.0789(9) Uani 1 1 d . . . . .
H95A H 0.124476 0.362372 0.160366 0.095 Uiso 1 1 calc R U . . .
H95B H 0.270516 0.356866 0.151557 0.095 Uiso 1 1 calc R U . . .
C96 C 0.1919(5) 0.41147(14) 0.12652(11) 0.1034(13) Uani 1 1 d . . . . .
H96 H 0.125007 0.430790 0.134674 0.124 Uiso 1 1 calc R U . . .
C97 C 0.3146(8) 0.4351(2) 0.12502(18) 0.180(3) Uani 1 1 d . . . . .
H97A H 0.338153 0.447749 0.152618 0.270 Uiso 1 1 calc R U . . .
H97B H 0.302950 0.456451 0.103324 0.270 Uiso 1 1 calc R U . . .
H97C H 0.381982 0.416359 0.118138 0.270 Uiso 1 1 calc R U . . .
C98 C 0.1474(6) 0.39291(16) 0.08273(12) 0.1297(19) Uani 1 1 d . . . . .
H98A H 0.206356 0.371272 0.075948 0.195 Uiso 1 1 calc R U . . .
H98B H 0.145513 0.414380 0.061121 0.195 Uiso 1 1 calc R U . . .
H98C H 0.062188 0.381340 0.083415 0.195 Uiso 1 1 calc R U . . .
C99 C 0.2171(5) 0.2530(2) 0.4635(2) 0.0607(13) Uani 0.579(3) 1 d . . P A 1
C99A C 0.1945(15) 0.2763(3) 0.4634(4) 0.074(3) Uani 0.421(3) 1 d D U P A 2
C100 C 0.2065(7) 0.2759(3) 0.5339(2) 0.099(2) Uani 0.579(3) 1 d . . P A 1
H10B H 0.117677 0.284777 0.530239 0.149 Uiso 0.579(3) 1 calc R U P A 1
H10C H 0.261741 0.298905 0.528183 0.149 Uiso 0.579(3) 1 calc R U P A 1
H10D H 0.227220 0.266380 0.563005 0.149 Uiso 0.579(3) 1 calc R U P A 1
C101 C 0.3089(8) 0.0948(2) 0.4833(2) 0.102(2) Uani 0.579(3) 1 d . U P A 1
H10E H 0.233302 0.094645 0.499460 0.122 Uiso 0.579(3) 1 calc R U P A 1
H10F H 0.368029 0.116216 0.495309 0.122 Uiso 0.579(3) 1 calc R U P A 1
C102 C 0.3752(11) 0.0520(3) 0.4861(3) 0.114(3) Uani 0.579(3) 1 d . U P A 1
H102 H 0.400433 0.045535 0.516515 0.137 Uiso 0.579(3) 1 calc R U P A 1
C103 C 0.2803(15) 0.0201(4) 0.4685(4) 0.186(6) Uani 0.579(3) 1 d . U P A 1
H10G H 0.193996 0.030603 0.469566 0.279 Uiso 0.579(3) 1 calc R U P A 1
H10H H 0.290992 -0.004997 0.485396 0.279 Uiso 0.579(3) 1 calc R U P A 1
H10I H 0.294694 0.014012 0.439088 0.279 Uiso 0.579(3) 1 calc R U P A 1
C104 C 0.4928(13) 0.0515(3) 0.4624(3) 0.150(4) Uani 0.579(3) 1 d . U P A 1
H10J H 0.471362 0.061321 0.433505 0.226 Uiso 0.579(3) 1 calc R U P A 1
H10K H 0.525774 0.023488 0.461666 0.226 Uiso 0.579(3) 1 calc R U P A 1
H10L H 0.557495 0.069377 0.476871 0.226 Uiso 0.579(3) 1 calc R U P A 1
O15 O 0.0793(4) 0.34588(17) 0.39245(14) 0.0954(14) Uani 0.579(3) 1 d . . P A 1
H15A H 0.096435 0.323861 0.405229 0.143 Uiso 0.579(3) 1 calc R U P A 1
C105 C 0.0959(7) 0.3787(2) 0.4210(3) 0.101(2) Uani 0.579(3) 1 d . . P A 1
H10M H 0.036452 0.400676 0.412035 0.151 Uiso 0.579(3) 1 calc R U P A 1
H10N H 0.183080 0.388888 0.421670 0.151 Uiso 0.579(3) 1 calc R U P A 1
H10O H 0.079664 0.369293 0.449336 0.151 Uiso 0.579(3) 1 calc R U P A 1

loop_
_atom_site_aniso_label
_atom_site_aniso_U_11
_atom_site_aniso_U_22
_atom_site_aniso_U_33
_atom_site_aniso_U_23
_atom_site_aniso_U_13
_atom_site_aniso_U_12
O1 0.0909(15) 0.0859(14) 0.0614(12) -0.0046(10) 0.0100(10) 0.0017(11)
O2 0.120(2) 0.0623(13) 0.114(2) 0.0062(13) 0.0125(16) 0.0123(13)
O3 0.1186(19) 0.0929(16) 0.0571(12) 0.0118(11) -0.0169(12) 0.0265(14)
O4 0.1098(17) 0.0635(12) 0.0757(13) -0.0262(10) 0.0181(12) -0.0084(11)
O5 0.0786(12) 0.0680(12) 0.0570(10) 0.0087(9) 0.0096(9) 0.0071(9)
O6 0.0935(15) 0.1127(18) 0.0518(11) -0.0361(11) -0.0005(10) 0.0020(13)
O7 0.0656(11) 0.0582(11) 0.0702(12) -0.0146(8) 0.0002(9) 0.0035(8)
O8 0.0872(13) 0.0817(13) 0.0353(8) 0.0006(8) -0.0013(8) -0.0012(10)
O9 0.0664(10) 0.0611(10) 0.0474(9) -0.0112(7) -0.0002(7) 0.0048(8)
O10 0.0810(13) 0.0874(14) 0.0458(9) 0.0117(9) -0.0113(9) -0.0020(10)
O11 0.0729(12) 0.0845(13) 0.0561(11) -0.0218(9) 0.0020(9) -0.0082(10)
O12 0.078(3) 0.074(3) 0.059(3) 0.004(2) 0.008(2) 0.000(3)
O12A 0.122(5) 0.160(7) 0.060(4) -0.029(4) 0.015(3) -0.039(5)
O13 0.077(2) 0.113(3) 0.0481(19) 0.0030(19) 0.0001(15) 0.014(2)
O13A 0.075(3) 0.085(4) 0.078(4) -0.025(3) 0.014(3) -0.010(3)
O14 0.103(3) 0.085(3) 0.075(3) 0.027(2) -0.003(2) -0.002(2)
O14A 0.103(5) 0.124(6) 0.117(5) 0.026(5) 0.005(4) -0.009(4)
N1 0.0832(18) 0.0667(16) 0.120(3) -0.0034(16) 0.0231(17) -0.0108(13)
N2 0.0540(11) 0.0663(13) 0.0577(12) -0.0062(10) 0.0060(9) 0.0000(9)
N3 0.0425(10) 0.0627(12) 0.0592(12) -0.0036(9) -0.0045(8) 0.0062(8)
N4 0.0545(11) 0.0670(13) 0.0441(10) -0.0008(9) -0.0032(8) 0.0008(9)
N5 0.0483(10) 0.0600(11) 0.0432(10) -0.0084(8) 0.0030(8) -0.0062(8)
N6 0.0520(10) 0.0646(12) 0.0401(9) -0.0031(8) 0.0019(8) 0.0009(9)
N7 0.0415(9) 0.0659(13) 0.0413(9) -0.0094(8) -0.0005(7) 0.0023(8)
N8 0.0515(10) 0.0573(11) 0.0462(10) -0.0060(8) -0.0006(8) 0.0053(8)
N9 0.0429(9) 0.0574(11) 0.0393(9) -0.0030(8) -0.0001(7) 0.0010(8)
N10 0.0537(10) 0.0549(11) 0.0427(10) -0.0054(8) -0.0050(8) 0.0037(8)
N11 0.0448(9) 0.0612(12) 0.0427(9) -0.0039(8) -0.0030(7) 0.0033(8)
N12 0.0551(11) 0.0624(13) 0.0502(11) -0.0038(9) -0.0039(9) -0.0038(9)
N13 0.044(3) 0.070(5) 0.049(3) 0.003(4) 0.002(2) -0.001(3)
N13A 0.052(5) 0.074(6) 0.067(4) -0.010(5) 0.000(3) -0.006(4)
C1 0.082(2) 0.0640(19) 0.130(3) 0.0131(19) 0.015(2) -0.0016(16)
C1A 0.147(7) 0.143(7) 0.139(7) 0.034(6) 0.014(6) -0.016(6)
C1B 0.235(11) 0.243(11) 0.290(11) 0.006(8) 0.025(8) -0.018(8)
C1C 0.072(5) 0.116(7) 0.117(7) -0.055(6) 0.039(5) -0.024(4)
C1D 0.243(14) 0.213(14) 0.213(14) 0.005(12) 0.000(13) -0.048(12)
C1E 0.45(2) 0.42(2) 0.46(2) 0.020(18) 0.041(18) -0.027(18)
C2 0.080(2) 0.077(2) 0.129(3) 0.026(2) 0.016(2) 0.0002(17)
C3 0.100(3) 0.091(3) 0.142(4) 0.040(3) 0.013(3) 0.003(2)
C4 0.103(3) 0.093(3) 0.196(6) 0.058(3) 0.005(4) -0.001(2)
C5 0.098(3) 0.077(3) 0.197(6) 0.036(3) 0.021(3) 0.009(2)
C6 0.081(2) 0.087(3) 0.184(5) 0.013(3) 0.027(3) -0.002(2)
C7 0.085(2) 0.072(2) 0.134(3) -0.016(2) 0.033(2) -0.0105(17)
C8 0.100(3) 0.086(3) 0.164(5) -0.038(3) 0.038(3) -0.027(2)
C9 0.151(5) 0.118(4) 0.185(6) -0.058(4) 0.041(4) -0.051(4)
C10 0.218(7) 0.120(4) 0.150(5) -0.062(4) 0.032(5) -0.045(5)
C11 0.193(6) 0.098(3) 0.135(4) -0.040(3) 0.050(4) -0.039(4)
C12 0.129(3) 0.080(2) 0.131(4) -0.029(2) 0.039(3) -0.030(2)
C13 0.0649(16) 0.0604(16) 0.100(2) 0.0036(15) 0.0226(16) -0.0064(13)
C14 0.0706(18) 0.073(2) 0.099(2) 0.0069(17) 0.0120(17) -0.0077(15)
C15 0.0656(17) 0.0750(19) 0.085(2) 0.0072(15) 0.0146(15) -0.0034(14)
C16 0.0551(14) 0.0731(17) 0.0717(17) 0.0006(13) 0.0167(12) -0.0050(12)
C17 0.0546(14) 0.0643(16) 0.090(2) -0.0051(14) 0.0199(14) -0.0091(12)
C18 0.0621(16) 0.0748(19) 0.097(2) -0.0141(17) 0.0175(15) -0.0127(14)
C19 0.0533(14) 0.0728(17) 0.0664(16) 0.0012(13) 0.0111(12) 0.0018(12)
C20 0.0414(11) 0.0639(15) 0.0645(15) -0.0084(11) 0.0021(10) 0.0012(10)
C21 0.0565(15) 0.0808(19) 0.0674(17) -0.0158(14) 0.0088(12) -0.0010(13)
C22 0.0598(16) 0.0761(19) 0.084(2) -0.0260(16) 0.0091(14) -0.0002(13)
C23 0.0558(15) 0.0671(17) 0.094(2) -0.0198(16) 0.0088(14) 0.0020(12)
C24 0.0455(12) 0.0617(15) 0.0798(18) -0.0073(13) 0.0004(11) 0.0062(10)
C25 0.0394(11) 0.0598(14) 0.0643(15) -0.0081(11) -0.0012(10) 0.0032(9)
C26 0.0682(17) 0.0594(16) 0.093(2) 0.0032(15) 0.0026(15) 0.0111(13)
C27 0.0723(18) 0.0681(18) 0.0792(19) 0.0087(15) -0.0014(14) 0.0147(14)
C28 0.0528(13) 0.0663(16) 0.0635(15) 0.0028(12) -0.0059(11) 0.0115(11)
C29 0.0589(14) 0.0753(18) 0.0577(15) 0.0050(12) -0.0076(11) 0.0090(12)
C30 0.0502(12) 0.0718(16) 0.0431(12) -0.0058(10) 0.0005(9) -0.0060(11)
C31 0.0610(15) 0.091(2) 0.0465(13) -0.0011(13) -0.0027(11) -0.0062(13)
C32 0.0727(18) 0.104(2) 0.0447(13) -0.0126(14) 0.0007(12) -0.0139(16)
C33 0.0771(18) 0.091(2) 0.0509(14) -0.0252(14) 0.0080(13) -0.0172(16)
C34 0.0618(14) 0.0691(16) 0.0499(13) -0.0153(11) 0.0079(11) -0.0130(12)
C35 0.0508(12) 0.0681(15) 0.0409(11) -0.0096(10) 0.0040(9) -0.0105(10)
C36 0.0523(12) 0.0582(13) 0.0469(12) -0.0044(10) 0.0065(9) -0.0054(10)
C37 0.0668(15) 0.0587(15) 0.0628(15) -0.0062(12) 0.0090(12) -0.0026(12)
C38 0.0705(16) 0.0660(16) 0.0624(15) -0.0224(13) 0.0161(12) -0.0126(13)
C39 0.0498(12) 0.0644(15) 0.0499(12) -0.0026(11) 0.0071(10) 0.0027(10)
C40 0.0449(11) 0.0776(17) 0.0408(11) -0.0040(10) 0.0003(9) 0.0034(11)
C41 0.0601(14) 0.0857(19) 0.0461(13) 0.0023(12) -0.0001(11) 0.0000(13)
C42 0.0688(17) 0.109(3) 0.0421(13) 0.0047(14) -0.0023(11) -0.0028(16)
C43 0.0695(17) 0.106(3) 0.0420(13) -0.0129(14) -0.0032(11) 0.0004(16)
C44 0.0480(12) 0.093(2) 0.0418(12) -0.0143(12) -0.0014(9) 0.0016(12)
C45 0.0416(11) 0.0744(16) 0.0414(11) -0.0095(10) -0.0012(9) 0.0039(10)
C46 0.0391(11) 0.0684(15) 0.0489(12) -0.0154(10) 0.0001(9) 0.0036(10)
C47 0.0490(12) 0.0712(16) 0.0563(14) -0.0214(12) -0.0013(10) 0.0033(11)
C48 0.0553(14) 0.089(2) 0.0497(14) -0.0279(13) -0.0032(11) 0.0033(13)
C49 0.0438(11) 0.0601(15) 0.0540(13) -0.0133(10) -0.0022(9) 0.0025(10)
C50 0.0509(12) 0.0581(13) 0.0466(12) -0.0020(10) 0.0000(9) 0.0010(10)
C51 0.0767(17) 0.0607(15) 0.0601(15) -0.0024(12) -0.0027(13) 0.0069(13)
C52 0.095(2) 0.0638(17) 0.0650(17) 0.0116(13) -0.0040(15) 0.0062(15)
C53 0.086(2) 0.0748(18) 0.0500(14) 0.0087(12) -0.0024(13) 0.0027(15)
C54 0.0571(13) 0.0668(15) 0.0423(12) 0.0020(10) 0.0012(10) -0.0001(11)
C55 0.0469(11) 0.0600(13) 0.0420(11) -0.0011(9) -0.0005(9) 0.0005(10)
C56 0.0442(11) 0.0588(13) 0.0381(10) -0.0039(9) 0.0012(8) 0.0013(9)
C57 0.0558(13) 0.0678(15) 0.0390(11) -0.0070(10) 0.0028(9) 0.0011(11)
C58 0.0605(14) 0.0710(16) 0.0358(11) 0.0008(10) 0.0007(9) -0.0004(11)
C59 0.0475(11) 0.0599(14) 0.0413(11) -0.0076(9) 0.0021(9) 0.0039(10)
C60 0.0487(12) 0.0596(14) 0.0468(12) -0.0018(10) -0.0040(9) 0.0060(10)
C61 0.0583(14) 0.0600(15) 0.0597(14) -0.0041(11) -0.0068(11) 0.0057(11)
C62 0.0677(16) 0.0601(15) 0.0735(17) 0.0033(13) -0.0097(13) 0.0028(12)
C63 0.0653(16) 0.0669(17) 0.0627(16) 0.0124(12) -0.0066(12) 0.0020(12)
C64 0.0484(12) 0.0704(16) 0.0498(13) 0.0059(11) -0.0045(10) 0.0037(11)
C65 0.0525(13) 0.0786(18) 0.0472(13) 0.0072(11) -0.0032(10) 0.0000(12)
C66 0.0504(12) 0.0827(18) 0.0413(12) -0.0022(11) -0.0048(9) 0.0001(12)
C67 0.0428(11) 0.0700(15) 0.0420(11) -0.0050(10) -0.0011(9) 0.0009(10)
C68 0.0443(11) 0.0597(14) 0.0472(12) 0.0008(10) -0.0034(9) 0.0037(9)
C69 0.0450(12) 0.0732(16) 0.0482(12) -0.0076(11) -0.0010(9) 0.0002(10)
C70 0.048(3) 0.077(4) 0.028(4) 0.005(4) -0.012(4) -0.004(2)
C70A 0.047(3) 0.059(4) 0.022(6) 0.001(4) -0.011(5) -0.004(2)
C71 0.056(3) 0.068(3) 0.055(4) 0.011(3) -0.004(3) -0.002(2)
C71A 0.056(4) 0.073(6) 0.075(6) 0.002(5) 0.000(5) 0.000(3)
C72 0.072(3) 0.066(3) 0.060(3) 0.001(3) -0.002(3) -0.003(2)
C72A 0.068(4) 0.076(5) 0.088(7) -0.009(6) 0.005(6) 0.002(4)
C73 0.069(3) 0.074(4) 0.056(4) 0.005(3) 0.000(3) -0.004(3)
C73A 0.069(4) 0.075(5) 0.101(6) 0.007(6) -0.001(5) 0.001(4)
C74 0.050(3) 0.070(4) 0.060(3) 0.005(3) 0.002(2) -0.001(3)
C74A 0.054(4) 0.077(5) 0.084(5) 0.007(4) 0.001(4) 0.000(3)
C75 0.046(3) 0.079(5) 0.058(5) -0.009(4) -0.002(3) -0.001(3)
C75A 0.044(4) 0.063(6) 0.060(6) 0.002(5) -0.003(4) -0.006(4)
C76 0.051(3) 0.076(4) 0.050(3) 0.006(3) 0.0025(19) 0.002(3)
C76A 0.058(4) 0.090(6) 0.060(4) -0.009(5) 0.000(3) -0.020(4)
C77 0.068(4) 0.087(6) 0.048(3) 0.009(3) 0.004(3) 0.005(4)
C77A 0.071(4) 0.099(5) 0.084(5) 0.007(5) 0.005(4) -0.013(4)
C78 0.062(3) 0.076(4) 0.064(3) 0.015(3) -0.003(2) 0.001(2)
C78A 0.079(6) 0.091(7) 0.087(7) 0.010(6) 0.003(6) -0.001(5)
C79 0.118(5) 0.081(4) 0.115(5) 0.043(3) -0.005(4) 0.000(4)
C79A 0.115(9) 0.086(7) 0.145(9) -0.009(7) -0.009(7) 0.019(7)
C80 0.209(8) 0.109(5) 0.178(8) 0.057(5) 0.034(6) 0.020(6)
C80A 0.172(12) 0.168(12) 0.174(12) -0.010(9) 0.018(9) -0.003(9)
C81 0.336(16) 0.131(8) 0.258(14) 0.072(9) 0.035(12) -0.028(9)
C81A 0.190(16) 0.186(16) 0.178(16) 0.065(13) 0.017(13) -0.036(13)
C82 0.231(12) 0.114(7) 0.220(12) 0.033(8) -0.019(10) 0.019(7)
C82A 0.180(16) 0.114(12) 0.197(17) -0.018(12) 0.019(14) 0.016(11)
C83 0.140(3) 0.070(2) 0.085(2) -0.0215(18) 0.019(2) 0.009(2)
C84 0.185(5) 0.071(2) 0.092(3) -0.028(2) 0.037(3) -0.001(3)
C85 0.262(8) 0.110(4) 0.097(3) -0.045(3) 0.043(4) -0.064(4)
C86 0.332(11) 0.108(4) 0.128(5) -0.040(3) 0.020(5) 0.080(5)
C87 0.094(2) 0.105(3) 0.082(2) -0.049(2) 0.0234(18) -0.0170(19)
C88 0.132(4) 0.153(4) 0.119(4) -0.080(3) 0.045(3) -0.030(3)
C89 0.206(7) 0.191(6) 0.127(5) -0.053(4) 0.087(5) -0.047(5)
C90 0.463(16) 0.153(6) 0.227(8) -0.121(6) 0.234(10) -0.106(8)
C91 0.0754(17) 0.0859(19) 0.0391(12) -0.0061(12) 0.0053(11) -0.0013(14)
C92 0.094(2) 0.101(2) 0.0381(13) 0.0001(13) 0.0053(13) -0.0074(18)
C93 0.140(3) 0.125(3) 0.0440(15) -0.0119(17) -0.0040(18) -0.012(3)
C94 0.106(3) 0.139(4) 0.0571(18) 0.007(2) -0.0124(18) 0.019(3)
C95 0.089(2) 0.097(2) 0.0466(14) 0.0062(14) -0.0112(13) -0.0034(17)
C96 0.144(4) 0.108(3) 0.0531(17) 0.0161(18) -0.017(2) -0.003(3)
C97 0.231(7) 0.209(7) 0.091(3) 0.059(4) -0.029(4) -0.097(6)
C98 0.197(5) 0.127(4) 0.056(2) 0.012(2) -0.033(3) 0.002(3)
C99 0.049(3) 0.077(4) 0.056(3) 0.008(3) 0.003(2) 0.001(3)
C99A 0.065(5) 0.087(7) 0.068(6) -0.012(6) 0.003(5) -0.017(5)
C100 0.094(4) 0.143(6) 0.062(4) -0.002(4) 0.012(3) 0.008(4)
C101 0.123(5) 0.104(4) 0.075(4) 0.032(3) -0.006(3) 0.005(4)
C102 0.150(7) 0.084(4) 0.102(5) 0.025(4) -0.023(5) 0.006(5)
C103 0.238(13) 0.122(8) 0.187(11) 0.061(8) -0.042(10) -0.038(9)
C104 0.201(11) 0.118(7) 0.125(7) -0.010(6) -0.030(7) 0.053(7)
O15 0.079(3) 0.123(4) 0.081(3) 0.022(3) -0.009(2) -0.010(3)
C105 0.084(4) 0.101(5) 0.120(6) 0.010(4) 0.023(4) -0.007(4)

loop_
_atom_type_symbol
_atom_type_description
_atom_type_scat_dispersion_real
_atom_type_scat_dispersion_imag
_atom_type_scat_source
C C 0.0181 0.0091 'International Tables Vol C Tables 4.2.6.8 and 6.1.1.4'
H H 0.0000 0.0000 'International Tables Vol C Tables 4.2.6.8 and 6.1.1.4'
N N 0.0311 0.0180 'International Tables Vol C Tables 4.2.6.8 and 6.1.1.4'
O O 0.0492 0.0322 'International Tables Vol C Tables 4.2.6.8 and 6.1.1.4'

loop_
_geom_angle_atom_site_label_1
_geom_angle_atom_site_label_2
_geom_angle_atom_site_label_3
_geom_angle
_geom_angle_site_symmetry_1
_geom_angle_site_symmetry_3
_geom_angle_publ_flag
C26 O2 C79 115.4(4) . . ?
C26 O2 C79A 119.0(7) . . ?
C38 O4 C83 116.9(3) . . ?
C48 O6 C87 119.1(3) . . ?
C58 O8 C91 118.0(2) . . ?
C65 O10 C95 117.3(2) . . ?
C99 O13 C100 116.7(6) . . ?
C99A O13A C1C 116.0(7) . . ?
C78 O14 C101 119.6(6) . . ?
C78A O14A C1A 120.4(11) . . ?
C7 N1 C1 117.7(3) . . ?
C13 N1 C1 120.9(3) . . ?
C13 N1 C7 121.2(3) . . ?
C19 N2 H2 115.9 . . ?
C19 N2 C20 128.3(2) . . ?
C20 N2 H2 115.9 . . ?
C28 N3 C25 117.1(2) . . ?
C29 N4 H4 115.4 . . ?
C29 N4 C30 129.1(2) . . ?
C30 N4 H4 115.4 . . ?
C36 N5 C35 117.5(2) . . ?
C39 N6 H6 114.9 . . ?
C39 N6 C40 130.2(2) . . ?
C40 N6 H6 114.9 . . ?
C46 N7 C45 117.4(2) . . ?
C49 N8 H8 115.4 . . ?
C49 N8 C50 129.1(2) . . ?
C50 N8 H8 115.4 . . ?
C56 N9 C55 117.35(19) . . ?
C59 N10 H10 115.0 . . ?
C59 N10 C60 130.0(2) . . ?
C60 N10 H10 115.0 . . ?
C67 N11 C68 117.4(2) . . ?
C69 N12 H12 118.9 . . ?
C69 N12 H12A 110.5 . . ?
C69 N12 C70 122.1(4) . . ?
C69 N12 C70A 139.0(4) . . ?
C70 N12 H12 118.9 . . ?
C70A N12 H12A 110.5 . . ?
C76 N13 C75 118.0(8) . . ?
C76A N13A C75A 114.1(11) . . ?
C2 C1 N1 121.2(3) . . ?
C2 C1 C6 118.7(4) . . ?
C6 C1 N1 120.0(4) . . ?
O14A C1A H1AA 104.4 . . ?
O14A C1A H1AB 104.4 . . ?
O14A C1A C1B 131.4(14) . . ?
H1AA C1A H1AB 105.6 . . ?
C1B C1A H1AA 104.4 . . ?
C1B C1A H1AB 104.4 . . ?
C1A C1B H1B 118.5 . . ?
C1A C1B C1E 100.6(12) . . ?
C1D C1B C1A 87.4(16) . . ?
C1D C1B H1B 118.5 . . ?
C1D C1B C1E 108.2(13) . . ?
C1E C1B H1B 118.5 . . ?
O13A C1C H1CA 109.5 . . ?
O13A C1C H1CB 109.5 . . ?
O13A C1C H1CC 109.5 . . ?
H1CA C1C H1CB 109.5 . . ?
H1CA C1C H1CC 109.5 . . ?
H1CB C1C H1CC 109.5 . . ?
C1B C1D H1DA 129.2 . . ?
C1B C1D H1DB 101.7 . . ?
C1B C1D H1DC 96.0 . . ?
H1DA C1D H1DB 109.5 . . ?
H1DA C1D H1DC 109.4 . . ?
H1DB C1D H1DC 109.5 . . ?
C1B C1E H1EA 107.4 . . ?
C1B C1E H1EB 113.9 . . ?
C1B C1E H1EC 107.0 . . ?
H1EA C1E H1EB 109.5 . . ?
H1EA C1E H1EC 109.5 . . ?
H1EB C1E H1EC 109.5 . . ?
C1 C2 H2A 119.8 . . ?
C1 C2 C3 120.5(4) . . ?
C3 C2 H2A 119.8 . . ?
C2 C3 H3 119.6 . . ?
C2 C3 C4 120.8(5) . . ?
C4 C3 H3 119.6 . . ?
C3 C4 H4A 121.0 . . ?
C5 C4 C3 118.0(5) . . ?
C5 C4 H4A 121.0 . . ?
C4 C5 H5 119.4 . . ?
C6 C5 C4 121.2(4) . . ?
C6 C5 H5 119.4 . . ?
C1 C6 H6A 119.7 . . ?
C5 C6 C1 120.6(5) . . ?
C5 C6 H6A 119.7 . . ?
C8 C7 N1 120.5(4) . . ?
C12 C7 N1 121.6(3) . . ?
C12 C7 C8 117.8(5) . . ?
C7 C8 H8A 119.3 . . ?
C9 C8 C7 121.3(5) . . ?
C9 C8 H8A 119.3 . . ?
C8 C9 H9 119.5 . . ?
C8 C9 C10 121.1(5) . . ?
C10 C9 H9 119.5 . . ?
C9 C10 H10A 121.3 . . ?
C9 C10 C11 117.3(6) . . ?
C11 C10 H10A 121.3 . . ?
C10 C11 H11 119.5 . . ?
C12 C11 C10 121.0(5) . . ?
C12 C11 H11 119.5 . . ?
C7 C12 H12B 119.3 . . ?
C11 C12 C7 121.4(4) . . ?
C11 C12 H12B 119.3 . . ?
N1 C13 C18 122.2(3) . . ?
C14 C13 N1 120.4(3) . . ?
C14 C13 C18 117.3(3) . . ?
C13 C14 H14 119.1 . . ?
C15 C14 C13 121.7(3) . . ?
C15 C14 H14 119.1 . . ?
C14 C15 H15 119.6 . . ?
C14 C15 C16 120.8(3) . . ?
C16 C15 H15 119.6 . . ?
C15 C16 C19 117.4(3) . . ?
C17 C16 C15 118.0(3) . . ?
C17 C16 C19 124.5(3) . . ?
C16 C17 H17 119.2 . . ?
C18 C17 C16 121.6(3) . . ?
C18 C17 H17 119.2 . . ?
C13 C18 H18 119.7 . . ?
C17 C18 C13 120.5(3) . . ?
C17 C18 H18 119.7 . . ?
O1 C19 N2 121.9(3) . . ?
O1 C19 C16 122.3(3) . . ?
N2 C19 C16 115.8(3) . . ?
N2 C20 C25 115.1(2) . . ?
C21 C20 N2 125.8(3) . . ?
C21 C20 C25 119.1(3) . . ?
C20 C21 H21 120.1 . . ?
C20 C21 C22 119.9(3) . . ?
C22 C21 H21 120.1 . . ?
C21 C22 H22 118.5 . . ?
C23 C22 C21 123.1(3) . . ?
C23 C22 H22 118.5 . . ?
C22 C23 H23 120.5 . . ?
C22 C23 C24 119.0(3) . . ?
C24 C23 H23 120.5 . . ?
C23 C24 C25 119.5(3) . . ?
C26 C24 C23 123.4(3) . . ?
C26 C24 C25 117.1(3) . . ?
N3 C25 C20 118.0(2) . . ?
N3 C25 C24 122.6(3) . . ?
C24 C25 C20 119.4(2) . . ?
O2 C26 C24 115.3(3) . . ?
O2 C26 C27 125.0(3) . . ?
C27 C26 C24 119.6(3) . . ?
C26 C27 H27 120.7 . . ?
C26 C27 C28 118.5(3) . . ?
C28 C27 H27 120.7 . . ?
N3 C28 C27 124.9(3) . . ?
N3 C28 C29 117.0(2) . . ?
C27 C28 C29 118.1(3) . . ?
O3 C29 N4 125.0(3) . . ?
O3 C29 C28 121.7(3) . . ?
N4 C29 C28 113.4(2) . . ?
N4 C30 C35 114.5(2) . . ?
C31 C30 N4 125.6(3) . . ?
C31 C30 C35 119.9(2) . . ?
C30 C31 H31 120.4 . . ?
C30 C31 C32 119.2(3) . . ?
C32 C31 H31 120.4 . . ?
C31 C32 H32 118.8 . . ?
C33 C32 C31 122.5(3) . . ?
C33 C32 H32 118.8 . . ?
C32 C33 H33 119.8 . . ?
C32 C33 C34 120.4(3) . . ?
C34 C33 H33 119.8 . . ?
C35 C34 C33 118.3(3) . . ?
C38 C34 C33 124.8(3) . . ?
C38 C34 C35 116.9(2) . . ?
N5 C35 C30 117.4(2) . . ?
N5 C35 C34 122.9(2) . . ?
C34 C35 C30 119.8(2) . . ?
N5 C36 C37 124.5(2) . . ?
N5 C36 C39 116.2(2) . . ?
C37 C36 C39 119.2(2) . . ?
C36 C37 H37 120.9 . . ?
C38 C37 C36 118.1(3) . . ?
C38 C37 H37 120.9 . . ?
O4 C38 C34 115.0(3) . . ?
O4 C38 C37 125.0(3) . . ?
C37 C38 C34 120.0(2) . . ?
O5 C39 N6 125.4(2) . . ?
O5 C39 C36 121.6(2) . . ?
N6 C39 C36 113.0(2) . . ?
N6 C40 C45 115.4(2) . . ?
C41 C40 N6 124.4(3) . . ?
C41 C40 C45 120.2(2) . . ?
C40 C41 H41 120.8 . . ?
C40 C41 C42 118.4(3) . . ?
C42 C41 H41 120.8 . . ?
C41 C42 H42 118.5 . . ?
C43 C42 C41 122.9(3) . . ?
C43 C42 H42 118.5 . . ?
C42 C43 H43 120.2 . . ?
C42 C43 C44 119.7(3) . . ?
C44 C43 H43 120.2 . . ?
C43 C44 C48 123.9(2) . . ?
C45 C44 C43 119.0(3) . . ?
C45 C44 C48 117.1(3) . . ?
N7 C45 C40 117.8(2) . . ?
N7 C45 C44 122.7(3) . . ?
C44 C45 C40 119.5(2) . . ?
N7 C46 C47 124.7(2) . . ?
N7 C46 C49 117.0(2) . . ?
C47 C46 C49 118.4(2) . . ?
C46 C47 H47 120.9 . . ?
C48 C47 C46 118.3(3) . . ?
C48 C47 H47 120.9 . . ?
O6 C48 C44 115.6(3) . . ?
O6 C48 C47 124.9(3) . . ?
C47 C48 C44 119.6(2) . . ?
O7 C49 N8 125.4(2) . . ?
O7 C49 C46 122.0(2) . . ?
N8 C49 C46 112.6(2) . . ?
N8 C50 C55 115.0(2) . . ?
C51 C50 N8 125.3(2) . . ?
C51 C50 C55 119.7(2) . . ?
C50 C51 H51 120.2 . . ?
C50 C51 C52 119.6(3) . . ?
C52 C51 H51 120.2 . . ?
C51 C52 H52 119.0 . . ?
C53 C52 C51 122.0(3) . . ?
C53 C52 H52 119.0 . . ?
C52 C53 H53 120.2 . . ?
C52 C53 C54 119.5(3) . . ?
C54 C53 H53 120.2 . . ?
C53 C54 C55 119.7(2) . . ?
C53 C54 C58 123.8(2) . . ?
C55 C54 C58 116.5(2) . . ?
N9 C55 C50 117.2(2) . . ?
N9 C55 C54 123.6(2) . . ?
C54 C55 C50 119.2(2) . . ?
N9 C56 C57 124.4(2) . . ?
N9 C56 C59 116.85(19) . . ?
C57 C56 C59 118.8(2) . . ?
C56 C57 H57 121.0 . . ?
C58 C57 C56 118.0(2) . . ?
C58 C57 H57 121.0 . . ?
O8 C58 C54 114.7(2) . . ?
O8 C58 C57 125.3(2) . . ?
C57 C58 C54 120.0(2) . . ?
O9 C59 N10 125.1(2) . . ?
O9 C59 C56 122.3(2) . . ?
N10 C59 C56 112.6(2) . . ?
N10 C60 C68 114.8(2) . . ?
C61 C60 N10 125.4(2) . . ?
C61 C60 C68 119.7(2) . . ?
C60 C61 H61 120.3 . . ?
C60 C61 C62 119.4(3) . . ?
C62 C61 H61 120.3 . . ?
C61 C62 H62 119.0 . . ?
C63 C62 C61 121.9(3) . . ?
C63 C62 H62 119.0 . . ?
C62 C63 H63 120.0 . . ?
C62 C63 C64 120.0(3) . . ?
C64 C63 H63 120.0 . . ?
C63 C64 C65 124.7(2) . . ?
C63 C64 C68 119.3(2) . . ?
C68 C64 C65 116.0(2) . . ?
O10 C65 C64 114.0(3) . . ?
C66 C65 O10 125.5(2) . . ?
C66 C65 C64 120.4(2) . . ?
C65 C66 H66 120.6 . . ?
C65 C66 C67 118.7(2) . . ?
C67 C66 H66 120.6 . . ?
N11 C67 C66 123.9(2) . . ?
N11 C67 C69 116.2(2) . . ?
C66 C67 C69 119.9(2) . . ?
N11 C68 C60 117.1(2) . . ?
N11 C68 C64 123.5(2) . . ?
C64 C68 C60 119.4(2) . . ?
O11 C69 N12 125.5(3) . . ?
O11 C69 C67 121.7(2) . . ?
N12 C69 C67 112.9(2) . . ?
N12 C70 C75 112.0(7) . . ?
C71 C70 N12 131.1(8) . . ?
C71 C70 C75 116.6(9) . . ?
C71A C70A N12 120.6(7) . . ?
C71A C70A C75A 121.8(11) . . ?
C75A C70A N12 117.4(9) . . ?
C70 C71 H71 118.7 . . ?
C70 C71 C72 122.6(7) . . ?
C72 C71 H71 118.7 . . ?
C70A C71A H71A 121.0 . . ?
C70A C71A C72A 118.0(10) . . ?
C72A C71A H71A 121.0 . . ?
C71 C72 H72 119.8 . . ?
C73 C72 C71 120.4(6) . . ?
C73 C72 H72 119.8 . . ?
C71A C72A H72A 119.8 . . ?
C73A C72A C71A 120.3(10) . . ?
C73A C72A H72A 119.8 . . ?
C72 C73 H73 119.9 . . ?
C72 C73 C74 120.3(6) . . ?
C74 C73 H73 119.9 . . ?
C72A C73A H73A 119.1 . . ?
C72A C73A C74A 121.8(10) . . ?
C74A C73A H73A 119.1 . . ?
C73 C74 C75 118.0(6) . . ?
C73 C74 C78 123.1(7) . . ?
C78 C74 C75 118.9(7) . . ?
C73A C74A C75A 118.0(10) . . ?
C78A C74A C73A 123.8(10) . . ?
C78A C74A C75A 118.1(11) . . ?
N13 C75 C70 117.8(9) . . ?
N13 C75 C74 120.0(8) . . ?
C74 C75 C70 122.1(9) . . ?
C70A C75A N13A 117.7(12) . . ?
C74A C75A N13A 122.5(11) . . ?
C74A C75A C70A 119.7(11) . . ?
N13 C76 C77 126.7(7) . . ?
N13 C76 C99 114.8(6) . . ?
C77 C76 C99 118.5(6) . . ?
N13A C76A C77A 129.7(11) . . ?
N13A C76A C99A 116.6(9) . . ?
C77A C76A C99A 113.7(9) . . ?
C76 C77 H77 122.0 . . ?
C78 C77 C76 116.1(6) . . ?
C78 C77 H77 122.0 . . ?
C76A C77A H77A 122.8 . . ?
C76A C77A C78A 114.3(11) . . ?
C78A C77A H77A 122.8 . . ?
O14 C78 C74 116.2(6) . . ?
O14 C78 C77 123.6(6) . . ?
C77 C78 C74 120.2(7) . . ?
O14A C78A C74A 118.0(11) . . ?
O14A C78A C77A 120.9(11) . . ?
C74A C78A C77A 120.9(13) . . ?
O2 C79 H79A 111.1 . . ?
O2 C79 H79B 111.1 . . ?
O2 C79 C80 103.3(6) . . ?
H79A C79 H79B 109.1 . . ?
C80 C79 H79A 111.1 . . ?
C80 C79 H79B 111.1 . . ?
O2 C79A H79C 108.5 . . ?
O2 C79A H79D 108.5 . . ?
O2 C79A C80A 115.1(12) . . ?
H79C C79A H79D 107.5 . . ?
C80A C79A H79C 108.5 . . ?
C80A C79A H79D 108.5 . . ?
C79 C80 H80 115.1 . . ?
C79 C80 C81 100.8(9) . . ?
C81 C80 H80 115.1 . . ?
C82 C80 C79 101.4(10) . . ?
C82 C80 H80 115.1 . . ?
C82 C80 C81 107.7(12) . . ?
C79A C80A H80A 102.0 . . ?
C79A C80A C81A 122.4(16) . . ?
C81A C80A H80A 102.0 . . ?
C82A C80A C79A 107.5(9) . . ?
C82A C80A H80A 102.0 . . ?
C82A C80A C81A 117(2) . . ?
C80 C81 H81A 109.5 . . ?
C80 C81 H81B 109.5 . . ?
C80 C81 H81C 109.5 . . ?
H81A C81 H81B 109.5 . . ?
H81A C81 H81C 109.5 . . ?
H81B C81 H81C 109.5 . . ?
C80A C81A H81D 109.5 . . ?
C80A C81A H81E 109.5 . . ?
C80A C81A H81F 109.5 . . ?
H81D C81A H81E 109.5 . . ?
H81D C81A H81F 109.5 . . ?
H81E C81A H81F 109.5 . . ?
C80 C82 H82A 109.5 . . ?
C80 C82 H82B 109.5 . . ?
C80 C82 H82C 109.5 . . ?
H82A C82 H82B 109.5 . . ?
H82A C82 H82C 109.5 . . ?
H82B C82 H82C 109.5 . . ?
C80A C82A H82D 108.7 . . ?
C80A C82A H82E 107.9 . . ?
C80A C82A H82F 111.7 . . ?
H82D C82A H82E 109.5 . . ?
H82D C82A H82F 109.5 . . ?
H82E C82A H82F 109.5 . . ?
O4 C83 H83A 110.0 . . ?
O4 C83 H83B 110.0 . . ?
O4 C83 C84 108.3(3) . . ?
H83A C83 H83B 108.4 . . ?
C84 C83 H83A 110.0 . . ?
C84 C83 H83B 110.0 . . ?
C83 C84 H84 108.0 . . ?
C83 C84 C86 109.4(4) . . ?
C85 C84 C83 111.0(4) . . ?
C85 C84 H84 108.0 . . ?
C85 C84 C86 112.4(5) . . ?
C86 C84 H84 108.0 . . ?
C84 C85 H85A 109.5 . . ?
C84 C85 H85B 109.5 . . ?
C84 C85 H85C 109.5 . . ?
H85A C85 H85B 109.5 . . ?
H85A C85 H85C 109.5 . . ?
H85B C85 H85C 109.5 . . ?
C84 C86 H86A 109.5 . . ?
C84 C86 H86B 109.5 . . ?
C84 C86 H86C 109.5 . . ?
H86A C86 H86B 109.5 . . ?
H86A C86 H86C 109.5 . . ?
H86B C86 H86C 109.5 . . ?
O6 C87 H87A 110.1 . . ?
O6 C87 H87B 110.1 . . ?
O6 C87 C88 108.2(4) . . ?
H87A C87 H87B 108.4 . . ?
C88 C87 H87A 110.1 . . ?
C88 C87 H87B 110.1 . . ?
C87 C88 H88 109.4 . . ?
C89 C88 C87 110.7(4) . . ?
C89 C88 H88 109.4 . . ?
C90 C88 C87 108.4(5) . . ?
C90 C88 H88 109.4 . . ?
C90 C88 C89 109.3(6) . . ?
C88 C89 H89A 109.5 . . ?
C88 C89 H89B 109.5 . . ?
C88 C89 H89C 109.5 . . ?
H89A C89 H89B 109.5 . . ?
H89A C89 H89C 109.5 . . ?
H89B C89 H89C 109.5 . . ?
C88 C90 H90A 109.5 . . ?
C88 C90 H90B 109.5 . . ?
C88 C90 H90C 109.5 . . ?
H90A C90 H90B 109.5 . . ?
H90A C90 H90C 109.5 . . ?
H90B C90 H90C 109.5 . . ?
O8 C91 H91A 110.1 . . ?
O8 C91 H91B 110.1 . . ?
O8 C91 C92 107.9(3) . . ?
H91A C91 H91B 108.4 . . ?
C92 C91 H91A 110.1 . . ?
C92 C91 H91B 110.1 . . ?
C91 C92 H92 108.5 . . ?
C91 C92 C93 107.5(3) . . ?
C93 C92 H92 108.5 . . ?
C94 C92 C91 112.0(3) . . ?
C94 C92 H92 108.5 . . ?
C94 C92 C93 111.8(3) . . ?
C92 C93 H93A 109.5 . . ?
C92 C93 H93B 109.5 . . ?
C92 C93 H93C 109.5 . . ?
H93A C93 H93B 109.5 . . ?
H93A C93 H93C 109.5 . . ?
H93B C93 H93C 109.5 . . ?
C92 C94 H94A 109.5 . . ?
C92 C94 H94B 109.5 . . ?
C92 C94 H94C 109.5 . . ?
H94A C94 H94B 109.5 . . ?
H94A C94 H94C 109.5 . . ?
H94B C94 H94C 109.5 . . ?
O10 C95 H95A 110.1 . . ?
O10 C95 H95B 110.1 . . ?
O10 C95 C96 107.9(3) . . ?
H95A C95 H95B 108.4 . . ?
C96 C95 H95A 110.1 . . ?
C96 C95 H95B 110.1 . . ?
C95 C96 H96 108.4 . . ?
C95 C96 C98 108.9(4) . . ?
C97 C96 C95 111.5(4) . . ?
C97 C96 H96 108.4 . . ?
C97 C96 C98 111.1(4) . . ?
C98 C96 H96 108.4 . . ?
C96 C97 H97A 109.5 . . ?
C96 C97 H97B 109.5 . . ?
C96 C97 H97C 109.5 . . ?
H97A C97 H97B 109.5 . . ?
H97A C97 H97C 109.5 . . ?
H97B C97 H97C 109.5 . . ?
C96 C98 H98A 109.5 . . ?
C96 C98 H98B 109.5 . . ?
C96 C98 H98C 109.5 . . ?
H98A C98 H98B 109.5 . . ?
H98A C98 H98C 109.5 . . ?
H98B C98 H98C 109.5 . . ?
O12 C99 O13 122.6(7) . . ?
O12 C99 C76 124.3(6) . . ?
O13 C99 C76 113.0(5) . . ?
O12A C99A O13A 119.4(10) . . ?
O12A C99A C76A 126.8(10) . . ?
O13A C99A C76A 113.6(9) . . ?
O13 C100 H10B 109.5 . . ?
O13 C100 H10C 109.5 . . ?
O13 C100 H10D 109.5 . . ?
H10B C100 H10C 109.5 . . ?
H10B C100 H10D 109.5 . . ?
H10C C100 H10D 109.5 . . ?
O14 C101 H10E 110.2 . . ?
O14 C101 H10F 110.2 . . ?
O14 C101 C102 107.6(7) . . ?
H10E C101 H10F 108.5 . . ?
C102 C101 H10E 110.2 . . ?
C102 C101 H10F 110.2 . . ?
C101 C102 H102 108.7 . . ?
C103 C102 C101 108.4(9) . . ?
C103 C102 H102 108.7 . . ?
C104 C102 C101 111.5(7) . . ?
C104 C102 H102 108.7 . . ?
C104 C102 C103 110.9(11) . . ?
C102 C103 H10G 109.5 . . ?
C102 C103 H10H 109.5 . . ?
C102 C103 H10I 109.5 . . ?
H10G C103 H10H 109.5 . . ?
H10G C103 H10I 109.5 . . ?
H10H C103 H10I 109.5 . . ?
C102 C104 H10J 109.5 . . ?
C102 C104 H10K 109.5 . . ?
C102 C104 H10L 109.5 . . ?
H10J C104 H10K 109.5 . . ?
H10J C104 H10L 109.5 . . ?
H10K C104 H10L 109.5 . . ?
C105 O15 H15A 109.5 . . ?
O15 C105 H10M 109.5 . . ?
O15 C105 H10N 109.5 . . ?
O15 C105 H10O 109.5 . . ?
H10M C105 H10N 109.5 . . ?
H10M C105 H10O 109.5 . . ?
H10N C105 H10O 109.5 . . ?

loop_
_geom_bond_atom_site_label_1
_geom_bond_atom_site_label_2
_geom_bond_distance
_geom_bond_site_symmetry_2
_geom_bond_publ_flag
O1 C19 1.226(4) . ?
O2 C26 1.351(4) . ?
O2 C79 1.431(6) . ?
O2 C79A 1.475(9) . ?
O3 C29 1.223(3) . ?
O4 C38 1.351(3) . ?
O4 C83 1.448(5) . ?
O5 C39 1.221(3) . ?
O6 C48 1.350(3) . ?
O6 C87 1.410(5) . ?
O7 C49 1.223(3) . ?
O8 C58 1.349(3) . ?
O8 C91 1.442(3) . ?
O9 C59 1.222(3) . ?
O10 C65 1.353(3) . ?
O10 C95 1.442(4) . ?
O11 C69 1.217(3) . ?
O12 C99 1.233(9) . ?
O12A C99A 1.179(13) . ?
O13 C99 1.329(7) . ?
O13 C100 1.398(9) . ?
O13A C1C 1.431(7) . ?
O13A C99A 1.363(8) . ?
O14 C78 1.344(7) . ?
O14 C101 1.413(7) . ?
O14A C1A 1.420(16) . ?
O14A C78A 1.362(16) . ?
N1 C1 1.433(5) . ?
N1 C7 1.424(5) . ?
N1 C13 1.397(4) . ?
N2 H2 0.8600 . ?
N2 C19 1.360(4) . ?
N2 C20 1.399(3) . ?
N3 C25 1.364(3) . ?
N3 C28 1.314(4) . ?
N4 H4 0.8600 . ?
N4 C29 1.333(4) . ?
N4 C30 1.397(3) . ?
N5 C35 1.368(3) . ?
N5 C36 1.313(3) . ?
N6 H6 0.8600 . ?
N6 C39 1.342(3) . ?
N6 C40 1.401(3) . ?
N7 C45 1.364(3) . ?
N7 C46 1.312(3) . ?
N8 H8 0.8600 . ?
N8 C49 1.358(3) . ?
N8 C50 1.389(3) . ?
N9 C55 1.357(3) . ?
N9 C56 1.324(3) . ?
N10 H10 0.8600 . ?
N10 C59 1.358(3) . ?
N10 C60 1.392(3) . ?
N11 C67 1.324(3) . ?
N11 C68 1.358(3) . ?
N12 H12 0.8600 . ?
N12 H12A 0.8600 . ?
N12 C69 1.344(3) . ?
N12 C70 1.345(12) . ?
N12 C70A 1.468(13) . ?
N13 C75 1.388(9) . ?
N13 C76 1.313(10) . ?
N13A C75A 1.396(12) . ?
N13A C76A 1.307(18) . ?
C1 C2 1.377(6) . ?
C1 C6 1.396(6) . ?
C1A H1AA 0.9700 . ?
C1A H1AB 0.9700 . ?
C1A C1B 1.558(10) . ?
C1B H1B 0.9800 . ?
C1B C1D 1.550(10) . ?
C1B C1E 1.560(10) . ?
C1C H1CA 0.9600 . ?
C1C H1CB 0.9600 . ?
C1C H1CC 0.9600 . ?
C1D H1DA 0.9604 . ?
C1D H1DB 0.9596 . ?
C1D H1DC 0.9603 . ?
C1E H1EA 0.9603 . ?
C1E H1EB 0.9599 . ?
C1E H1EC 0.9600 . ?
C2 H2A 0.9300 . ?
C2 C3 1.382(5) . ?
C3 H3 0.9300 . ?
C3 C4 1.393(7) . ?
C4 H4A 0.9300 . ?
C4 C5 1.387(8) . ?
C5 H5 0.9300 . ?
C5 C6 1.361(7) . ?
C6 H6A 0.9300 . ?
C7 C8 1.386(5) . ?
C7 C12 1.380(6) . ?
C8 H8A 0.9300 . ?
C8 C9 1.371(8) . ?
C9 H9 0.9300 . ?
C9 C10 1.381(9) . ?
C10 H10A 0.9300 . ?
C10 C11 1.407(8) . ?
C11 H11 0.9300 . ?
C11 C12 1.362(7) . ?
C12 H12B 0.9300 . ?
C13 C14 1.391(5) . ?
C13 C18 1.415(5) . ?
C14 H14 0.9300 . ?
C14 C15 1.369(5) . ?
C15 H15 0.9300 . ?
C15 C16 1.407(4) . ?
C16 C17 1.380(4) . ?
C16 C19 1.480(4) . ?
C17 H17 0.9300 . ?
C17 C18 1.379(4) . ?
C18 H18 0.9300 . ?
C20 C21 1.374(4) . ?
C20 C25 1.430(4) . ?
C21 H21 0.9300 . ?
C21 C22 1.404(5) . ?
C22 H22 0.9300 . ?
C22 C23 1.344(5) . ?
C23 H23 0.9300 . ?
C23 C24 1.416(4) . ?
C24 C25 1.422(4) . ?
C24 C26 1.414(5) . ?
C26 C27 1.363(5) . ?
C27 H27 0.9300 . ?
C27 C28 1.399(4) . ?
C28 C29 1.509(4) . ?
C30 C31 1.383(3) . ?
C30 C35 1.422(4) . ?
C31 H31 0.9300 . ?
C31 C32 1.393(4) . ?
C32 H32 0.9300 . ?
C32 C33 1.349(5) . ?
C33 H33 0.9300 . ?
C33 C34 1.417(4) . ?
C34 C35 1.415(4) . ?
C34 C38 1.412(4) . ?
C36 C37 1.401(4) . ?
C36 C39 1.517(3) . ?
C37 H37 0.9300 . ?
C37 C38 1.375(4) . ?
C40 C41 1.382(4) . ?
C40 C45 1.419(4) . ?
C41 H41 0.9300 . ?
C41 C42 1.414(4) . ?
C42 H42 0.9300 . ?
C42 C43 1.343(5) . ?
C43 H43 0.9300 . ?
C43 C44 1.416(4) . ?
C44 C45 1.416(3) . ?
C44 C48 1.417(4) . ?
C46 C47 1.404(3) . ?
C46 C49 1.507(4) . ?
C47 H47 0.9300 . ?
C47 C48 1.370(4) . ?
C50 C51 1.375(4) . ?
C50 C55 1.432(3) . ?
C51 H51 0.9300 . ?
C51 C52 1.407(4) . ?
C52 H52 0.9300 . ?
C52 C53 1.363(4) . ?
C53 H53 0.9300 . ?
C53 C54 1.409(4) . ?
C54 C55 1.411(3) . ?
C54 C58 1.425(4) . ?
C56 C57 1.407(3) . ?
C56 C59 1.501(3) . ?
C57 H57 0.9300 . ?
C57 C58 1.372(4) . ?
C60 C61 1.371(4) . ?
C60 C68 1.432(3) . ?
C61 H61 0.9300 . ?
C61 C62 1.404(4) . ?
C62 H62 0.9300 . ?
C62 C63 1.365(4) . ?
C63 H63 0.9300 . ?
C63 C64 1.401(4) . ?
C64 C65 1.428(4) . ?
C64 C68 1.413(3) . ?
C65 C66 1.350(4) . ?
C66 H66 0.9300 . ?
C66 C67 1.405(3) . ?
C67 C69 1.501(4) . ?
C70 C71 1.333(12) . ?
C70 C75 1.464(10) . ?
C70A C71A 1.382(10) . ?
C70A C75A 1.394(8) . ?
C71 H71 0.9300 . ?
C71 C72 1.432(10) . ?
C71A H71A 0.9300 . ?
C71A C72A 1.395(9) . ?
C72 H72 0.9300 . ?
C72 C73 1.384(8) . ?
C72A H72A 0.9300 . ?
C72A C73A 1.379(9) . ?
C73 H73 0.9300 . ?
C73 C74 1.399(11) . ?
C73A H73A 0.9300 . ?
C73A C74A 1.394(9) . ?
C74 C75 1.416(12) . ?
C74 C78 1.413(8) . ?
C74A C75A 1.394(9) . ?
C74A C78A 1.389(9) . ?
C76 C77 1.391(11) . ?
C76 C99 1.504(9) . ?
C76A C77A 1.379(8) . ?
C76A C99A 1.490(9) . ?
C77 H77 0.9300 . ?
C77 C78 1.390(11) . ?
C77A H77A 0.9300 . ?
C77A C78A 1.396(9) . ?
C79 H79A 0.9700 . ?
C79 H79B 0.9700 . ?
C79 C80 1.585(13) . ?
C79A H79C 0.9700 . ?
C79A H79D 0.9700 . ?
C79A C80A 1.548(10) . ?
C80 H80 0.9800 . ?
C80 C81 1.602(16) . ?
C80 C82 1.405(17) . ?
C80A H80A 0.9800 . ?
C80A C81A 1.563(10) . ?
C80A C82A 1.545(10) . ?
C81 H81A 0.9600 . ?
C81 H81B 0.9600 . ?
C81 H81C 0.9600 . ?
C81A H81D 0.9600 . ?
C81A H81E 0.9600 . ?
C81A H81F 0.9600 . ?
C82 H82A 0.9600 . ?
C82 H82B 0.9600 . ?
C82 H82C 0.9600 . ?
C82A H82D 0.9600 . ?
C82A H82E 0.9594 . ?
C82A H82F 0.9597 . ?
C83 H83A 0.9700 . ?
C83 H83B 0.9700 . ?
C83 C84 1.505(5) . ?
C84 H84 0.9800 . ?
C84 C85 1.484(8) . ?
C84 C86 1.524(8) . ?
C85 H85A 0.9600 . ?
C85 H85B 0.9600 . ?
C85 H85C 0.9600 . ?
C86 H86A 0.9600 . ?
C86 H86B 0.9600 . ?
C86 H86C 0.9600 . ?
C87 H87A 0.9700 . ?
C87 H87B 0.9700 . ?
C87 C88 1.526(5) . ?
C88 H88 0.9800 . ?
C88 C89 1.484(8) . ?
C88 C90 1.455(9) . ?
C89 H89A 0.9600 . ?
C89 H89B 0.9600 . ?
C89 H89C 0.9600 . ?
C90 H90A 0.9600 . ?
C90 H90B 0.9600 . ?
C90 H90C 0.9600 . ?
C91 H91A 0.9700 . ?
C91 H91B 0.9700 . ?
C91 C92 1.518(4) . ?
C92 H92 0.9800 . ?
C92 C93 1.525(5) . ?
C92 C94 1.505(5) . ?
C93 H93A 0.9600 . ?
C93 H93B 0.9600 . ?
C93 H93C 0.9600 . ?
C94 H94A 0.9600 . ?
C94 H94B 0.9600 . ?
C94 H94C 0.9600 . ?
C95 H95A 0.9700 . ?
C95 H95B 0.9700 . ?
C95 C96 1.503(5) . ?
C96 H96 0.9800 . ?
C96 C97 1.484(7) . ?
C96 C98 1.518(5) . ?
C97 H97A 0.9600 . ?
C97 H97B 0.9600 . ?
C97 H97C 0.9600 . ?
C98 H98A 0.9600 . ?
C98 H98B 0.9600 . ?
C98 H98C 0.9600 . ?
C100 H10B 0.9600 . ?
C100 H10C 0.9600 . ?
C100 H10D 0.9600 . ?
C101 H10E 0.9700 . ?
C101 H10F 0.9700 . ?
C101 C102 1.533(12) . ?
C102 H102 0.9800 . ?
C102 C103 1.485(14) . ?
C102 C104 1.482(15) . ?
C103 H10G 0.9600 . ?
C103 H10H 0.9600 . ?
C103 H10I 0.9600 . ?
C104 H10J 0.9600 . ?
C104 H10K 0.9600 . ?
C104 H10L 0.9600 . ?
O15 H15A 0.8200 . ?
O15 C105 1.375(9) . ?
C105 H10M 0.9600 . ?
C105 H10N 0.9600 . ?
C105 H10O 0.9600 . ?

loop_
_geom_hbond_atom_site_label_D
_geom_hbond_atom_site_label_H
_geom_hbond_atom_site_label_A
_geom_hbond_distance_DH
_geom_hbond_distance_HA
_geom_hbond_distance_DA
_geom_hbond_angle_DHA
_geom_hbond_site_symmetry_A
_geom_hbond_publ_flag
O15 H15A O12 0.82 2.00 2.756(8) 153.4 . yes

loop_
_geom_torsion_atom_site_label_1
_geom_torsion_atom_site_label_2
_geom_torsion_atom_site_label_3
_geom_torsion_atom_site_label_4
_geom_torsion
_geom_torsion_site_symmetry_1
_geom_torsion_site_symmetry_2
_geom_torsion_site_symmetry_3
_geom_torsion_site_symmetry_4
_geom_torsion_publ_flag
O2 C26 C27 C28 -177.3(3) . . . . ?
O2 C79 C80 C81 -175.1(10) . . . . ?
O2 C79 C80 C82 74.2(10) . . . . ?
O2 C79A C80A C81A 156.0(19) . . . . ?
O2 C79A C80A C82A -63(2) . . . . ?
O4 C83 C84 C85 65.6(5) . . . . ?
O4 C83 C84 C86 -169.9(5) . . . . ?
O6 C87 C88 C89 61.1(6) . . . . ?
O6 C87 C88 C90 -179.0(6) . . . . ?
O8 C91 C92 C93 176.0(3) . . . . ?
O8 C91 C92 C94 52.9(4) . . . . ?
O10 C65 C66 C67 -179.1(2) . . . . ?
O10 C95 C96 C97 58.1(5) . . . . ?
O10 C95 C96 C98 -179.0(4) . . . . ?
O14 C101 C102 C103 -61.3(11) . . . . ?
O14 C101 C102 C104 61.1(9) . . . . ?
O14A C1A C1B C1D 43.4(19) . . . . ?
O14A C1A C1B C1E -65(2) . . . . ?
N1 C1 C2 C3 179.0(4) . . . . ?
N1 C1 C6 C5 178.2(4) . . . . ?
N1 C7 C8 C9 -177.5(5) . . . . ?
N1 C7 C12 C11 178.1(5) . . . . ?
N1 C13 C14 C15 177.7(3) . . . . ?
N1 C13 C18 C17 -179.5(3) . . . . ?
N2 C20 C21 C22 177.9(2) . . . . ?
N2 C20 C25 N3 3.3(3) . . . . ?
N2 C20 C25 C24 -177.2(2) . . . . ?
N3 C28 C29 O3 -163.8(3) . . . . ?
N3 C28 C29 N4 16.9(3) . . . . ?
N4 C30 C31 C32 176.2(3) . . . . ?
N4 C30 C35 N5 5.2(3) . . . . ?
N4 C30 C35 C34 -175.7(2) . . . . ?
N5 C36 C37 C38 -1.7(4) . . . . ?
N5 C36 C39 O5 -161.4(2) . . . . ?
N5 C36 C39 N6 18.7(3) . . . . ?
N6 C40 C41 C42 175.0(2) . . . . ?
N6 C40 C45 N7 6.5(3) . . . . ?
N6 C40 C45 C44 -172.1(2) . . . . ?
N7 C46 C47 C48 -2.3(4) . . . . ?
N7 C46 C49 O7 -165.2(2) . . . . ?
N7 C46 C49 N8 14.2(3) . . . . ?
N8 C50 C51 C52 175.0(3) . . . . ?
N8 C50 C55 N9 5.9(3) . . . . ?
N8 C50 C55 C54 -173.7(2) . . . . ?
N9 C56 C57 C58 -3.2(4) . . . . ?
N9 C56 C59 O9 -165.6(2) . . . . ?
N9 C56 C59 N10 15.3(3) . . . . ?
N10 C60 C61 C62 171.7(2) . . . . ?
N10 C60 C68 N11 7.5(3) . . . . ?
N10 C60 C68 C64 -172.5(2) . . . . ?
N11 C67 C69 O11 -165.7(2) . . . . ?
N11 C67 C69 N12 14.4(3) . . . . ?
N12 C70 C71 C72 175.1(10) . . . . ?
N12 C70 C75 N13 6.5(14) . . . . ?
N12 C70 C75 C74 -173.8(8) . . . . ?
N12 C70A C71A C72A 177.7(11) . . . . ?
N12 C70A C75A N13A 2.7(19) . . . . ?
N12 C70A C75A C74A -177.9(10) . . . . ?
N13 C76 C77 C78 -0.5(12) . . . . ?
N13 C76 C99 O12 5.6(9) . . . . ?
N13 C76 C99 O13 -176.9(6) . . . . ?
N13A C76A C77A C78A 2.1(17) . . . . ?
N13A C76A C99A O12A -176.6(14) . . . . ?
N13A C76A C99A O13A 8.5(17) . . . . ?
C1 N1 C7 C8 -40.5(5) . . . . ?
C1 N1 C7 C12 140.2(4) . . . . ?
C1 N1 C13 C14 -17.9(5) . . . . ?
C1 N1 C13 C18 160.4(3) . . . . ?
C1 C2 C3 C4 1.3(7) . . . . ?
C1A O14A C78A C74A 175.5(12) . . . . ?
C1A O14A C78A C77A -9(2) . . . . ?
C1C O13A C99A O12A 5.0(18) . . . . ?
C1C O13A C99A C76A -179.7(8) . . . . ?
C2 C1 C6 C5 -2.6(7) . . . . ?
C2 C3 C4 C5 0.5(8) . . . . ?
C3 C4 C5 C6 -3.4(8) . . . . ?
C4 C5 C6 C1 4.5(8) . . . . ?
C6 C1 C2 C3 -0.3(6) . . . . ?
C7 N1 C1 C2 123.5(4) . . . . ?
C7 N1 C1 C6 -57.3(5) . . . . ?
C7 N1 C13 C14 167.1(3) . . . . ?
C7 N1 C13 C18 -14.6(5) . . . . ?
C7 C8 C9 C10 0.1(10) . . . . ?
C8 C7 C12 C11 -1.3(8) . . . . ?
C8 C9 C10 C11 -2.4(11) . . . . ?
C9 C10 C11 C12 2.9(11) . . . . ?
C10 C11 C12 C7 -1.1(9) . . . . ?
C12 C7 C8 C9 1.8(7) . . . . ?
C13 N1 C1 C2 -51.7(5) . . . . ?
C13 N1 C1 C6 127.5(4) . . . . ?
C13 N1 C7 C8 134.7(4) . . . . ?
C13 N1 C7 C12 -44.6(6) . . . . ?
C13 C14 C15 C16 1.3(5) . . . . ?
C14 C13 C18 C17 -1.2(4) . . . . ?
C14 C15 C16 C17 -0.2(4) . . . . ?
C14 C15 C16 C19 -176.9(3) . . . . ?
C15 C16 C17 C18 -1.7(4) . . . . ?
C15 C16 C19 O1 18.3(4) . . . . ?
C15 C16 C19 N2 -162.1(2) . . . . ?
C16 C17 C18 C13 2.4(4) . . . . ?
C17 C16 C19 O1 -158.2(3) . . . . ?
C17 C16 C19 N2 21.4(4) . . . . ?
C18 C13 C14 C15 -0.6(5) . . . . ?
C19 N2 C20 C21 7.8(4) . . . . ?
C19 N2 C20 C25 -174.2(2) . . . . ?
C19 C16 C17 C18 174.8(3) . . . . ?
C20 N2 C19 O1 3.9(4) . . . . ?
C20 N2 C19 C16 -175.8(2) . . . . ?
C20 C21 C22 C23 -0.1(4) . . . . ?
C21 C20 C25 N3 -178.6(2) . . . . ?
C21 C20 C25 C24 1.0(3) . . . . ?
C21 C22 C23 C24 -0.7(4) . . . . ?
C22 C23 C24 C25 1.7(4) . . . . ?
C22 C23 C24 C26 -177.8(3) . . . . ?
C23 C24 C25 N3 177.7(2) . . . . ?
C23 C24 C25 C20 -1.8(4) . . . . ?
C23 C24 C26 O2 -0.8(4) . . . . ?
C23 C24 C26 C27 179.5(3) . . . . ?
C24 C26 C27 C28 2.4(4) . . . . ?
C25 N3 C28 C27 -0.3(4) . . . . ?
C25 N3 C28 C29 -179.2(2) . . . . ?
C25 C20 C21 C22 0.0(4) . . . . ?
C25 C24 C26 O2 179.7(3) . . . . ?
C25 C24 C26 C27 0.0(4) . . . . ?
C26 O2 C79 C80 172.7(6) . . . . ?
C26 O2 C79A C80A -99.6(12) . . . . ?
C26 C24 C25 N3 -2.8(4) . . . . ?
C26 C24 C25 C20 177.7(2) . . . . ?
C26 C27 C28 N3 -2.3(4) . . . . ?
C26 C27 C28 C29 176.5(3) . . . . ?
C27 C28 C29 O3 17.3(4) . . . . ?
C27 C28 C29 N4 -162.1(3) . . . . ?
C28 N3 C25 C20 -177.5(2) . . . . ?
C28 N3 C25 C24 3.0(3) . . . . ?
C29 N4 C30 C31 3.3(4) . . . . ?
C29 N4 C30 C35 -178.3(3) . . . . ?
C30 N4 C29 O3 3.9(5) . . . . ?
C30 N4 C29 C28 -176.7(2) . . . . ?
C30 C31 C32 C33 0.2(5) . . . . ?
C31 C30 C35 N5 -176.3(2) . . . . ?
C31 C30 C35 C34 2.8(4) . . . . ?
C31 C32 C33 C34 1.0(5) . . . . ?
C32 C33 C34 C35 -0.3(4) . . . . ?
C32 C33 C34 C38 178.6(3) . . . . ?
C33 C34 C35 N5 177.4(2) . . . . ?
C33 C34 C35 C30 -1.6(4) . . . . ?
C33 C34 C38 O4 0.8(4) . . . . ?
C33 C34 C38 C37 -179.0(3) . . . . ?
C35 N5 C36 C37 0.1(4) . . . . ?
C35 N5 C36 C39 -177.7(2) . . . . ?
C35 C30 C31 C32 -2.1(4) . . . . ?
C35 C34 C38 O4 179.6(2) . . . . ?
C35 C34 C38 C37 -0.1(4) . . . . ?
C36 N5 C35 C30 -179.4(2) . . . . ?
C36 N5 C35 C34 1.5(3) . . . . ?
C36 C37 C38 O4 -178.1(3) . . . . ?
C36 C37 C38 C34 1.6(4) . . . . ?
C37 C36 C39 O5 20.7(4) . . . . ?
C37 C36 C39 N6 -159.2(2) . . . . ?
C38 O4 C83 C84 173.7(3) . . . . ?
C38 C34 C35 N5 -1.6(4) . . . . ?
C38 C34 C35 C30 179.4(2) . . . . ?
C39 N6 C40 C41 -0.4(4) . . . . ?
C39 N6 C40 C45 178.4(2) . . . . ?
C39 C36 C37 C38 176.1(2) . . . . ?
C40 N6 C39 O5 6.4(4) . . . . ?
C40 N6 C39 C36 -173.7(2) . . . . ?
C40 C41 C42 C43 -1.2(4) . . . . ?
C41 C40 C45 N7 -174.6(2) . . . . ?
C41 C40 C45 C44 6.8(3) . . . . ?
C41 C42 C43 C44 3.0(5) . . . . ?
C42 C43 C44 C45 0.1(4) . . . . ?
C42 C43 C44 C48 -178.9(3) . . . . ?
C43 C44 C45 N7 176.6(2) . . . . ?
C43 C44 C45 C40 -4.9(3) . . . . ?
C43 C44 C48 O6 5.0(4) . . . . ?
C43 C44 C48 C47 -176.0(3) . . . . ?
C45 N7 C46 C47 3.0(3) . . . . ?
C45 N7 C46 C49 -177.54(19) . . . . ?
C45 C40 C41 C42 -3.8(4) . . . . ?
C45 C44 C48 O6 -174.0(2) . . . . ?
C45 C44 C48 C47 5.0(4) . . . . ?
C46 N7 C45 C40 -178.0(2) . . . . ?
C46 N7 C45 C44 0.5(3) . . . . ?
C46 C47 C48 O6 177.0(2) . . . . ?
C46 C47 C48 C44 -1.9(4) . . . . ?
C47 C46 C49 O7 14.3(3) . . . . ?
C47 C46 C49 N8 -166.3(2) . . . . ?
C48 O6 C87 C88 -167.5(3) . . . . ?
C48 C44 C45 N7 -4.4(3) . . . . ?
C48 C44 C45 C40 174.1(2) . . . . ?
C49 N8 C50 C51 -0.7(4) . . . . ?
C49 N8 C50 C55 177.5(2) . . . . ?
C49 C46 C47 C48 178.3(2) . . . . ?
C50 N8 C49 O7 7.7(4) . . . . ?
C50 N8 C49 C46 -171.6(2) . . . . ?
C50 C51 C52 C53 -0.3(5) . . . . ?
C51 C50 C55 N9 -175.9(2) . . . . ?
C51 C50 C55 C54 4.6(4) . . . . ?
C51 C52 C53 C54 2.1(5) . . . . ?
C52 C53 C54 C55 -0.5(4) . . . . ?
C52 C53 C54 C58 -179.3(3) . . . . ?
C53 C54 C55 N9 177.7(2) . . . . ?
C53 C54 C55 C50 -2.8(4) . . . . ?
C53 C54 C58 O8 1.4(4) . . . . ?
C53 C54 C58 C57 -178.8(3) . . . . ?
C55 N9 C56 C57 2.4(3) . . . . ?
C55 N9 C56 C59 -177.31(19) . . . . ?
C55 C50 C51 C52 -3.1(4) . . . . ?
C55 C54 C58 O8 -177.5(2) . . . . ?
C55 C54 C58 C57 2.4(4) . . . . ?
C56 N9 C55 C50 -178.4(2) . . . . ?
C56 N9 C55 C54 1.1(3) . . . . ?
C56 C57 C58 O8 -179.5(2) . . . . ?
C56 C57 C58 C54 0.6(4) . . . . ?
C57 C56 C59 O9 14.7(3) . . . . ?
C57 C56 C59 N10 -164.4(2) . . . . ?
C58 O8 C91 C92 -169.1(2) . . . . ?
C58 C54 C55 N9 -3.4(4) . . . . ?
C58 C54 C55 C50 176.1(2) . . . . ?
C59 N10 C60 C61 -1.3(4) . . . . ?
C59 N10 C60 C68 176.4(2) . . . . ?
C59 C56 C57 C58 176.5(2) . . . . ?
C60 N10 C59 O9 11.6(4) . . . . ?
C60 N10 C59 C56 -169.2(2) . . . . ?
C60 C61 C62 C63 2.5(4) . . . . ?
C61 C60 C68 N11 -174.6(2) . . . . ?
C61 C60 C68 C64 5.4(4) . . . . ?
C61 C62 C63 C64 1.5(4) . . . . ?
C62 C63 C64 C65 177.3(3) . . . . ?
C62 C63 C64 C68 -2.1(4) . . . . ?
C63 C64 C65 O10 0.6(4) . . . . ?
C63 C64 C65 C66 -179.0(3) . . . . ?
C63 C64 C68 N11 178.7(2) . . . . ?
C63 C64 C68 C60 -1.3(4) . . . . ?
C64 C65 C66 C67 0.4(4) . . . . ?
C65 O10 C95 C96 179.7(3) . . . . ?
C65 C64 C68 N11 -0.7(3) . . . . ?
C65 C64 C68 C60 179.3(2) . . . . ?
C65 C66 C67 N11 -0.9(4) . . . . ?
C65 C66 C67 C69 178.8(2) . . . . ?
C66 C67 C69 O11 14.5(4) . . . . ?
C66 C67 C69 N12 -165.4(2) . . . . ?
C67 N11 C68 C60 -179.7(2) . . . . ?
C67 N11 C68 C64 0.3(3) . . . . ?
C68 N11 C67 C66 0.5(3) . . . . ?
C68 N11 C67 C69 -179.2(2) . . . . ?
C68 C60 C61 C62 -5.9(4) . . . . ?
C68 C64 C65 O10 179.9(2) . . . . ?
C68 C64 C65 C66 0.4(4) . . . . ?
C69 N12 C70 C71 3.7(16) . . . . ?
C69 N12 C70 C75 176.7(6) . . . . ?
C69 N12 C70A C71A -1(2) . . . . ?
C69 N12 C70A C75A -176.9(8) . . . . ?
C70 N12 C69 O11 7.4(7) . . . . ?
C70 N12 C69 C67 -172.7(7) . . . . ?
C70 C71 C72 C73 -3.5(13) . . . . ?
C70A N12 C69 O11 8.4(11) . . . . ?
C70A N12 C69 C67 -171.7(10) . . . . ?
C70A C71A C72A C73A 2.7(19) . . . . ?
C71 C70 C75 N13 -179.3(10) . . . . ?
C71 C70 C75 C74 0.3(16) . . . . ?
C71 C72 C73 C74 1.9(11) . . . . ?
C71A C70A C75A N13A -173.2(14) . . . . ?
C71A C70A C75A C74A 6(2) . . . . ?
C71A C72A C73A C74A 1.4(17) . . . . ?
C72 C73 C74 C75 0.7(11) . . . . ?
C72 C73 C74 C78 -178.6(6) . . . . ?
C72A C73A C74A C75A -1.9(15) . . . . ?
C72A C73A C74A C78A -177.8(12) . . . . ?
C73 C74 C75 N13 177.8(8) . . . . ?
C73 C74 C75 C70 -1.9(13) . . . . ?
C73 C74 C78 O14 4.3(9) . . . . ?
C73 C74 C78 C77 -176.8(7) . . . . ?
C73A C74A C75A N13A 177.5(11) . . . . ?
C73A C74A C75A C70A -1.8(17) . . . . ?
C73A C74A C78A O14A -2(2) . . . . ?
C73A C74A C78A C77A -177.7(11) . . . . ?
C75 N13 C76 C77 1.5(12) . . . . ?
C75 N13 C76 C99 -177.6(7) . . . . ?
C75 C70 C71 C72 2.3(16) . . . . ?
C75 C74 C78 O14 -175.0(6) . . . . ?
C75 C74 C78 C77 3.9(10) . . . . ?
C75A N13A C76A C77A -2.0(18) . . . . ?
C75A N13A C76A C99A 179.7(11) . . . . ?
C75A C70A C71A C72A -7(2) . . . . ?
C75A C74A C78A O14A -177.6(12) . . . . ?
C75A C74A C78A C77A 6(2) . . . . ?
C76 N13 C75 C70 179.9(9) . . . . ?
C76 N13 C75 C74 0.2(13) . . . . ?
C76 C77 C78 O14 176.5(6) . . . . ?
C76 C77 C78 C74 -2.3(10) . . . . ?
C76A N13A C75A C70A -176.6(12) . . . . ?
C76A N13A C75A C74A 4.1(18) . . . . ?
C76A C77A C78A O14A 179.9(12) . . . . ?
C76A C77A C78A C74A -4.2(19) . . . . ?
C77 C76 C99 O12 -173.6(7) . . . . ?
C77 C76 C99 O13 3.9(8) . . . . ?
C77A C76A C99A O12A 4.8(19) . . . . ?
C77A C76A C99A O13A -170.1(10) . . . . ?
C78 O14 C101 C102 -157.0(7) . . . . ?
C78 C74 C75 N13 -2.9(12) . . . . ?
C78 C74 C75 C70 177.5(9) . . . . ?
C78A O14A C1A C1B 175.0(17) . . . . ?
C78A C74A C75A N13A -6.4(18) . . . . ?
C78A C74A C75A C70A 174.3(14) . . . . ?
C79 O2 C26 C24 172.9(5) . . . . ?
C79 O2 C26 C27 -7.4(6) . . . . ?
C79A O2 C26 C24 -150.2(8) . . . . ?
C79A O2 C26 C27 29.4(9) . . . . ?
C83 O4 C38 C34 -169.0(3) . . . . ?
C83 O4 C38 C37 10.7(4) . . . . ?
C87 O6 C48 C44 169.9(3) . . . . ?
C87 O6 C48 C47 -9.1(4) . . . . ?
C91 O8 C58 C54 168.6(2) . . . . ?
C91 O8 C58 C57 -11.3(4) . . . . ?
C95 O10 C65 C64 179.9(2) . . . . ?
C95 O10 C65 C66 -0.5(4) . . . . ?
C99 C76 C77 C78 178.6(6) . . . . ?
C99A C76A C77A C78A -179.5(12) . . . . ?
C100 O13 C99 O12 0.4(9) . . . . ?
C100 O13 C99 C76 -177.1(5) . . . . ?
C101 O14 C78 C74 165.4(6) . . . . ?
C101 O14 C78 C77 -13.5(9) . . . . ?
